data_7705683
loop_
_publ_author_name
'Wilson, Daniel W. N.'
'Myers, William K.'
'Goicoechea, Jose M.'

_publ_section_title
;
 Synthesis and decarbonylation chemistry of gallium phosphaketenes.
;
_journal_issue 43
_journal_name_full 'Dalton transactions (Cambridge, England : 2003)'
_journal_page_first 15249
_journal_page_last 15255
_journal_paper_doi 10.1039/d0dt03174g
_journal_volume 49
_journal_year 2020
_chemical_formula_moiety 'C50 H69 Ga N4 P, 0.66(C4 H10)'
_chemical_formula_sum 'C52.67 H75.67 Ga N4 O0.67 P2'
_chemical_formula_weight 907.16
_chemical_name_systematic
;
 Ga(PPMe3)(Me2IPr)[(NDipp)2C12H5]*0.66OEt2
;
_space_group_crystal_system trigonal
_space_group_IT_number 147
_space_group_name_Hall '-P 3'
_space_group_name_H-M_alt 'P -3'
_atom_sites_solution_hydrogens geom
_audit_creation_method SHELXL-2018/1
_audit_update_record
;
2020-10-05 deposited with the CCDC.	2020-10-13 downloaded from the CCDC.
;
_cell_angle_alpha 90
_cell_angle_beta 90
_cell_angle_gamma 120
_cell_formula_units_Z 18
_cell_length_a 46.3247(5)
_cell_length_b 46.3247(5)
_cell_length_c 12.9618(2)
_cell_measurement_reflns_used 69285
_cell_measurement_temperature 150(2)
_cell_measurement_theta_max 76.1040
_cell_measurement_theta_min 3.5290
_cell_volume 24089.1(5)
_computing_cell_refinement 'CrysAlisPro 1.171.38.43b (Rigaku OD, 2015)'
_computing_data_collection 'CrysAlisPro 1.171.38.43b (Rigaku OD, 2015)'
_computing_data_reduction 'CrysAlisPro 1.171.38.43b (Rigaku OD, 2015)'
_computing_structure_refinement 'SHELXL-2018/1 (Sheldrick, 2018)'
_computing_structure_solution 'SHELXT 2018/2 (Sheldrick, 2018)'
_diffrn_ambient_temperature 150(2)
_diffrn_detector_area_resol_mean 10.4102
_diffrn_measured_fraction_theta_full 1.000
_diffrn_measured_fraction_theta_max 0.995
_diffrn_measurement_device_type 'SuperNova, Dual, Cu at zero, Atlas'
_diffrn_measurement_method '\w scans'
_diffrn_radiation_monochromator mirror
_diffrn_radiation_source 'SuperNova (Cu) X-ray Source'
_diffrn_radiation_type CuK\a
_diffrn_radiation_wavelength 1.54184
_diffrn_reflns_av_R_equivalents 0.0547
_diffrn_reflns_av_unetI/netI 0.0274
_diffrn_reflns_Laue_measured_fraction_full 1.000
_diffrn_reflns_Laue_measured_fraction_max 0.995
_diffrn_reflns_limit_h_max 55
_diffrn_reflns_limit_h_min -58
_diffrn_reflns_limit_k_max 56
_diffrn_reflns_limit_k_min -57
_diffrn_reflns_limit_l_max 16
_diffrn_reflns_limit_l_min -15
_diffrn_reflns_number 264237
_diffrn_reflns_point_group_measured_fraction_full 1.000
_diffrn_reflns_point_group_measured_fraction_max 0.995
_diffrn_reflns_theta_full 67.684
_diffrn_reflns_theta_max 76.403
_diffrn_reflns_theta_min 3.584
_exptl_absorpt_coefficient_mu 1.541
_exptl_absorpt_correction_T_max 1.00000
_exptl_absorpt_correction_T_min 0.84496
_exptl_absorpt_correction_type multi-scan
_exptl_absorpt_process_details
;
CrysAlisPro 1.171.38.43b (Rigaku Oxford Diffraction, 2015)
Empirical absorption correction using spherical harmonics,
 implemented in SCALE3 ABSPACK scaling algorithm.
;
_exptl_crystal_colour green
_exptl_crystal_density_diffrn 1.126
_exptl_crystal_description prism
_exptl_crystal_F_000 8748
_exptl_crystal_size_max 0.400
_exptl_crystal_size_mid 0.200
_exptl_crystal_size_min 0.100
_refine_diff_density_max 1.460
_refine_diff_density_min -0.785
_refine_diff_density_rms 0.087
_refine_ls_extinction_method none
_refine_ls_goodness_of_fit_ref 1.175
_refine_ls_hydrogen_treatment constr
_refine_ls_matrix_type full
_refine_ls_number_parameters 1637
_refine_ls_number_reflns 33572
_refine_ls_number_restraints 0
_refine_ls_restrained_S_all 1.175
_refine_ls_R_factor_all 0.0833
_refine_ls_R_factor_gt 0.0754
_refine_ls_shift/su_max 0.002
_refine_ls_shift/su_mean 0.000
_refine_ls_structure_factor_coef Fsqd
_refine_ls_weighting_details 'w=1/[\s^2^(Fo^2^)+(0.0480P)^2^+78.6176P] where P=(Fo^2^+2Fc^2^)/3'
_refine_ls_weighting_scheme calc
_refine_ls_wR_factor_gt 0.1845
_refine_ls_wR_factor_ref 0.1891
_reflns_Friedel_coverage 0.000
_reflns_number_gt 29810
_reflns_number_total 33572
_reflns_threshold_expression 'I > 2\s(I)'
_cod_data_source_file d0dt03174g2.cif
_cod_data_source_block DW296_SQUEEZE
_cod_depositor_comments 'Adding full bibliography for 7705675--7705683.cif.'
_cod_original_cell_volume 24089.1(6)
_cod_database_code 7705683
_shelx_shelxl_version_number 2018/1
_shelx_space_group_comment
;
The symmetry employed for this shelxl refinement is uniquely defined
by the following loop, which should always be used as a source of
symmetry information in preference to the above space-group names.
They are only intended as comments.
;
_shelx_estimated_absorpt_t_min 0.578
_shelx_estimated_absorpt_t_max 0.861

loop_
_space_group_symop_operation_xyz
'x, y, z'
'-y, x-y, z'
'-x+y, -x, z'
'-x, -y, -z'
'y, -x+y, -z'
'x-y, x, -z'

loop_
_atom_site_label
_atom_site_type_symbol
_atom_site_fract_x
_atom_site_fract_y
_atom_site_fract_z
_atom_site_U_iso_or_equiv
_atom_site_adp_type
_atom_site_occupancy
_atom_site_site_symmetry_order
_atom_site_calc_flag
_atom_site_refinement_flags_posn
_atom_site_refinement_flags_adp
_atom_site_refinement_flags_occupancy
_atom_site_disorder_assembly
_atom_site_disorder_group
Ga1 Ga 0.48095(2) 0.86909(2) 0.16946(3) 0.02554(10) Uani 1 1 d . . . . .
P1 P 0.46243(3) 0.82159(3) 0.26945(9) 0.0367(2) Uani 1 1 d . . . . .
P2 P 0.42140(3) 0.81790(3) 0.34741(10) 0.0436(3) Uani 1 1 d . . . . .
N1 N 0.48870(8) 0.91129(8) 0.2289(2) 0.0309(7) Uani 1 1 d . . . . .
N2 N 0.45043(8) 0.87222(8) 0.0686(2) 0.0296(7) Uani 1 1 d . . . . .
N3 N 0.55152(8) 0.87852(8) 0.1703(3) 0.0315(7) Uani 1 1 d . . . . .
N4 N 0.52808(8) 0.85737(8) 0.0241(2) 0.0305(7) Uani 1 1 d . . . . .
C1 C 0.46601(10) 0.91838(10) 0.1794(3) 0.0301(8) Uani 1 1 d . . . . .
C2 C 0.44666(10) 0.89876(10) 0.1007(3) 0.0299(8) Uani 1 1 d . . . . .
C3 C 0.42286(11) 0.90937(11) 0.0683(3) 0.0356(9) Uani 1 1 d . . . . .
C4 C 0.42970(11) 0.93652(11) 0.1330(3) 0.0369(9) Uani 1 1 d . . . . .
C5 C 0.45604(11) 0.94363(10) 0.2023(3) 0.0346(9) Uani 1 1 d . . . . .
C6 C 0.46624(12) 0.97001(11) 0.2690(4) 0.0421(10) Uani 1 1 d . . . . .
H6 H 0.484171 0.975790 0.315538 0.051 Uiso 1 1 calc R U . . .
C7 C 0.44905(13) 0.98859(12) 0.2666(4) 0.0460(11) Uani 1 1 d . . . . .
H7 H 0.455799 1.006847 0.312498 0.055 Uiso 1 1 calc R U . . .
C8 C 0.42327(13) 0.98079(13) 0.2001(4) 0.0541(14) Uani 1 1 d . . . . .
H8 H 0.412238 0.993405 0.202176 0.065 Uiso 1 1 calc R U . . .
C9 C 0.41256(12) 0.95425(12) 0.1280(4) 0.0449(11) Uani 1 1 d . . . . .
C10 C 0.38694(12) 0.94322(13) 0.0552(4) 0.0495(13) Uani 1 1 d . . . . .
H10 H 0.374304 0.954182 0.049732 0.059 Uiso 1 1 calc R U . . .
C11 C 0.37979(12) 0.91689(15) -0.0085(4) 0.0505(13) Uani 1 1 d . . . . .
H11 H 0.362367 0.910147 -0.057601 0.061 Uiso 1 1 calc R U . . .
C12 C 0.39771(11) 0.89924(13) -0.0032(3) 0.0421(10) Uani 1 1 d . . . . .
H12 H 0.392386 0.881001 -0.047950 0.050 Uiso 1 1 calc R U . . .
C13 C 0.51719(11) 0.93870(11) 0.2732(3) 0.0367(9) Uani 1 1 d . . . . .
C14 C 0.52126(13) 0.93988(14) 0.3808(4) 0.0475(11) Uani 1 1 d . . . . .
C15 C 0.54804(16) 0.96916(17) 0.4237(4) 0.0675(17) Uani 1 1 d . . . . .
H15 H 0.550697 0.970919 0.496475 0.081 Uiso 1 1 calc R U . . .
C16 C 0.57015(16) 0.99493(17) 0.3632(5) 0.0724(19) Uani 1 1 d . . . . .
H16 H 0.588152 1.014065 0.394127 0.087 Uiso 1 1 calc R U . . .
C17 C 0.56642(14) 0.99325(14) 0.2582(4) 0.0567(13) Uani 1 1 d . . . . .
H17 H 0.581615 1.011603 0.217155 0.068 Uiso 1 1 calc R U . . .
C18 C 0.54081(11) 0.96519(11) 0.2102(4) 0.0397(10) Uani 1 1 d . . . . .
C19 C 0.49726(15) 0.91182(16) 0.4493(3) 0.0550(14) Uani 1 1 d . . . . .
H19 H 0.486101 0.891195 0.406078 0.066 Uiso 1 1 calc R U . . .
C20 C 0.51408(19) 0.9048(2) 0.5395(5) 0.082(2) Uani 1 1 d . . . . .
H20A H 0.497176 0.886384 0.580874 0.123 Uiso 1 1 calc R U . . .
H20B H 0.530159 0.898760 0.513008 0.123 Uiso 1 1 calc R U . . .
H20C H 0.525698 0.924792 0.582655 0.123 Uiso 1 1 calc R U . . .
C21 C 0.47010(17) 0.91862(19) 0.4892(4) 0.0708(18) Uani 1 1 d . . . . .
H21A H 0.454703 0.900177 0.533545 0.106 Uiso 1 1 calc R U . . .
H21B H 0.480392 0.939418 0.528841 0.106 Uiso 1 1 calc R U . . .
H21C H 0.457826 0.920630 0.430628 0.106 Uiso 1 1 calc R U . . .
C22 C 0.53933(11) 0.96335(11) 0.0938(3) 0.0370(9) Uani 1 1 d . . . . .
H22 H 0.521239 0.940565 0.073705 0.044 Uiso 1 1 calc R U . . .
C23 C 0.57228(12) 0.96852(12) 0.0494(4) 0.0435(10) Uani 1 1 d . . . . .
H23A H 0.570853 0.967249 -0.026068 0.065 Uiso 1 1 calc R U . . .
H23B H 0.590515 0.990458 0.070131 0.065 Uiso 1 1 calc R U . . .
H23C H 0.576513 0.951147 0.075709 0.065 Uiso 1 1 calc R U . . .
C24 C 0.53085(13) 0.98883(13) 0.0484(4) 0.0475(11) Uani 1 1 d . . . . .
H24A H 0.530051 0.987107 -0.027035 0.071 Uiso 1 1 calc R U . . .
H24B H 0.509107 0.984292 0.074418 0.071 Uiso 1 1 calc R U . . .
H24C H 0.547966 1.011364 0.068774 0.071 Uiso 1 1 calc R U . . .
C25 C 0.43901(10) 0.85843(11) -0.0313(3) 0.0326(8) Uani 1 1 d . . . . .
C26 C 0.41473(11) 0.82470(12) -0.0423(4) 0.0416(10) Uani 1 1 d . . . . .
C27 C 0.40609(13) 0.81084(14) -0.1405(4) 0.0527(12) Uani 1 1 d . . . . .
H27 H 0.389866 0.787923 -0.147549 0.063 Uiso 1 1 calc R U . . .
C28 C 0.42048(13) 0.82952(14) -0.2279(4) 0.0538(13) Uani 1 1 d . . . . .
H28 H 0.414907 0.819448 -0.294248 0.065 Uiso 1 1 calc R U . . .
C29 C 0.44290(12) 0.86277(13) -0.2178(3) 0.0425(10) Uani 1 1 d . . . . .
H29 H 0.452087 0.875815 -0.278192 0.051 Uiso 1 1 calc R U . . .
C30 C 0.45274(10) 0.87818(11) -0.1217(3) 0.0356(9) Uani 1 1 d . . . . .
C31 C 0.39566(12) 0.80415(13) 0.0510(4) 0.0498(12) Uani 1 1 d . . . . .
H31 H 0.410766 0.813305 0.112132 0.060 Uiso 1 1 calc R U . . .
C32 C 0.3853(2) 0.76729(17) 0.0412(6) 0.091(2) Uani 1 1 d . . . . .
H32A H 0.373199 0.755324 0.103299 0.136 Uiso 1 1 calc R U . . .
H32B H 0.370962 0.757730 -0.019327 0.136 Uiso 1 1 calc R U . . .
H32C H 0.405285 0.765238 0.033288 0.136 Uiso 1 1 calc R U . . .
C33 C 0.36573(14) 0.80916(19) 0.0702(5) 0.0704(18) Uani 1 1 d . . . . .
H33A H 0.353212 0.796019 0.130293 0.106 Uiso 1 1 calc R U . . .
H33B H 0.373682 0.832808 0.083148 0.106 Uiso 1 1 calc R U . . .
H33C H 0.351203 0.801847 0.009426 0.106 Uiso 1 1 calc R U . . .
C34 C 0.47829(11) 0.91502(11) -0.1175(3) 0.0355(9) Uani 1 1 d . . . . .
H34 H 0.479882 0.922547 -0.044386 0.043 Uiso 1 1 calc R U . . .
C35 C 0.51282(12) 0.92161(12) -0.1503(4) 0.0434(10) Uani 1 1 d . . . . .
H35A H 0.528766 0.945577 -0.146861 0.065 Uiso 1 1 calc R U . . .
H35B H 0.520033 0.909710 -0.103980 0.065 Uiso 1 1 calc R U . . .
H35C H 0.511773 0.913749 -0.221187 0.065 Uiso 1 1 calc R U . . .
C36 C 0.46824(13) 0.93593(13) -0.1842(4) 0.0462(11) Uani 1 1 d . . . . .
H36A H 0.485400 0.959506 -0.179244 0.069 Uiso 1 1 calc R U . . .
H36B H 0.465976 0.928659 -0.256211 0.069 Uiso 1 1 calc R U . . .
H36C H 0.446914 0.932998 -0.159747 0.069 Uiso 1 1 calc R U . . .
C37 C 0.52394(9) 0.87029(9) 0.1126(3) 0.0263(7) Uani 1 1 d . . . . .
C38 C 0.57303(10) 0.87097(11) 0.1173(4) 0.0384(9) Uani 1 1 d . . . . .
C39 C 0.55838(11) 0.85757(12) 0.0261(4) 0.0394(10) Uani 1 1 d . . . . .
C40 C 0.60561(12) 0.87657(16) 0.1579(5) 0.0575(14) Uani 1 1 d . . . . .
H40A H 0.609584 0.886751 0.226492 0.086 Uiso 1 1 calc R U . . .
H40B H 0.605070 0.855196 0.162586 0.086 Uiso 1 1 calc R U . . .
H40C H 0.623562 0.891456 0.111144 0.086 Uiso 1 1 calc R U . . .
C41 C 0.57137(14) 0.84542(15) -0.0593(4) 0.0553(13) Uani 1 1 d . . . . .
H41A H 0.577364 0.860529 -0.118422 0.083 Uiso 1 1 calc R U . . .
H41B H 0.554120 0.822975 -0.079974 0.083 Uiso 1 1 calc R U . . .
H41C H 0.591116 0.844793 -0.035351 0.083 Uiso 1 1 calc R U . . .
C42 C 0.55583(11) 0.89132(11) 0.2777(3) 0.0368(9) Uani 1 1 d . . . . .
H42 H 0.536897 0.895357 0.291569 0.044 Uiso 1 1 calc R U . . .
C43 C 0.55228(12) 0.86463(13) 0.3537(4) 0.0449(11) Uani 1 1 d . . . . .
H43A H 0.555152 0.873290 0.424222 0.067 Uiso 1 1 calc R U . . .
H43B H 0.530092 0.844912 0.346635 0.067 Uiso 1 1 calc R U . . .
H43C H 0.569306 0.858540 0.339137 0.067 Uiso 1 1 calc R U . . .
C44 C 0.58777(13) 0.92463(13) 0.2921(4) 0.0551(13) Uani 1 1 d . . . . .
H44A H 0.589390 0.931919 0.363928 0.083 Uiso 1 1 calc R U . . .
H44B H 0.607029 0.922116 0.275423 0.083 Uiso 1 1 calc R U . . .
H44C H 0.587434 0.941283 0.246280 0.083 Uiso 1 1 calc R U . . .
C45 C 0.50068(11) 0.83991(12) -0.0505(3) 0.0387(9) Uani 1 1 d . . . . .
H45 H 0.485566 0.849359 -0.042377 0.046 Uiso 1 1 calc R U . . .
C46 C 0.48049(13) 0.80333(12) -0.0232(4) 0.0501(12) Uani 1 1 d . . . . .
H46A H 0.462352 0.791916 -0.073144 0.075 Uiso 1 1 calc R U . . .
H46B H 0.494906 0.793464 -0.024969 0.075 Uiso 1 1 calc R U . . .
H46C H 0.471139 0.800911 0.046160 0.075 Uiso 1 1 calc R U . . .
C47 C 0.51205(15) 0.84522(15) -0.1635(4) 0.0546(13) Uani 1 1 d . . . . .
H47A H 0.530174 0.868210 -0.172966 0.082 Uiso 1 1 calc R U . . .
H47B H 0.493289 0.841043 -0.208157 0.082 Uiso 1 1 calc R U . . .
H47C H 0.519950 0.829790 -0.181420 0.082 Uiso 1 1 calc R U . . .
C48 C 0.42644(16) 0.82081(19) 0.4872(4) 0.0675(18) Uani 1 1 d . . . . .
H48A H 0.433505 0.805195 0.510801 0.101 Uiso 1 1 calc R U . . .
H48B H 0.443359 0.843573 0.506225 0.101 Uiso 1 1 calc R U . . .
H48C H 0.405177 0.815224 0.519750 0.101 Uiso 1 1 calc R U . . .
C49 C 0.38411(14) 0.77757(14) 0.3316(5) 0.0650(17) Uani 1 1 d . . . . .
H49A H 0.389268 0.759909 0.346677 0.097 Uiso 1 1 calc R U . . .
H49B H 0.366827 0.775771 0.379095 0.097 Uiso 1 1 calc R U . . .
H49C H 0.376085 0.775241 0.260424 0.097 Uiso 1 1 calc R U . . .
C50 C 0.40852(13) 0.84788(14) 0.3176(4) 0.0487(12) Uani 1 1 d . . . . .
H50A H 0.427602 0.870487 0.324570 0.073 Uiso 1 1 calc R U . . .
H50B H 0.400114 0.844452 0.246624 0.073 Uiso 1 1 calc R U . . .
H50C H 0.390856 0.844982 0.365294 0.073 Uiso 1 1 calc R U . . .
Ga11 Ga 0.53691(2) 0.72540(2) 0.43374(3) 0.02247(10) Uani 1 1 d . . . . .
P101 P 0.48520(2) 0.69570(2) 0.35532(8) 0.0298(2) Uani 1 1 d . . . . .
P102 P 0.47989(3) 0.73207(3) 0.27748(8) 0.0330(2) Uani 1 1 d . . . . .
N101 N 0.54727(8) 0.76324(7) 0.5266(2) 0.0240(6) Uani 1 1 d . . . . .
N102 N 0.57819(7) 0.75531(7) 0.3585(2) 0.0246(6) Uani 1 1 d . . . . .
N103 N 0.52169(8) 0.66658(8) 0.5841(2) 0.0297(7) Uani 1 1 d . . . . .
N104 N 0.54068(8) 0.66085(8) 0.4385(2) 0.0270(6) Uani 1 1 d . . . . .
C101 C 0.57466(9) 0.79094(9) 0.4847(3) 0.0246(7) Uani 1 1 d . . . . .
C102 C 0.59034(9) 0.78686(9) 0.4002(3) 0.0254(7) Uani 1 1 d . . . . .
C103 C 0.61746(9) 0.81964(9) 0.3677(3) 0.0278(8) Uani 1 1 d . . . . .
C104 C 0.61662(9) 0.84303(9) 0.4371(3) 0.0283(8) Uani 1 1 d . . . . .
C105 C 0.59038(10) 0.82658(9) 0.5102(3) 0.0275(8) Uani 1 1 d . . . . .
C106 C 0.58631(11) 0.84590(10) 0.5827(3) 0.0328(8) Uani 1 1 d . . . . .
H106 H 0.569199 0.836007 0.633107 0.039 Uiso 1 1 calc R U . . .
C107 C 0.60818(12) 0.88096(11) 0.5808(3) 0.0379(9) Uani 1 1 d . . . . .
H107 H 0.605105 0.894173 0.630779 0.046 Uiso 1 1 calc R U . . .
C108 C 0.63339(11) 0.89665(10) 0.5108(3) 0.0390(10) Uani 1 1 d . . . . .
H108 H 0.647435 0.920172 0.512691 0.047 Uiso 1 1 calc R U . . .
C109 C 0.63840(10) 0.87720(10) 0.4345(3) 0.0344(9) Uani 1 1 d . . . . .
C110 C 0.66322(10) 0.88898(10) 0.3556(3) 0.0374(9) Uani 1 1 d . . . . .
H110 H 0.678772 0.912127 0.349602 0.045 Uiso 1 1 calc R U . . .
C111 C 0.66455(10) 0.86697(11) 0.2888(3) 0.0371(9) Uani 1 1 d . . . . .
H111 H 0.681261 0.875344 0.236885 0.045 Uiso 1 1 calc R U . . .
C112 C 0.64208(10) 0.83202(10) 0.2933(3) 0.0332(8) Uani 1 1 d . . . . .
H112 H 0.643979 0.817425 0.245913 0.040 Uiso 1 1 calc R U . . .
C113 C 0.53922(10) 0.76382(9) 0.6329(3) 0.0262(7) Uani 1 1 d . . . . .
C114 C 0.50704(10) 0.75772(10) 0.6594(3) 0.0327(8) Uani 1 1 d . . . . .
C115 C 0.49817(12) 0.75474(12) 0.7635(3) 0.0420(10) Uani 1 1 d . . . . .
H115 H 0.476343 0.749892 0.781778 0.050 Uiso 1 1 calc R U . . .
C116 C 0.52041(13) 0.75868(12) 0.8399(3) 0.0442(11) Uani 1 1 d . . . . .
H116 H 0.513638 0.755764 0.910087 0.053 Uiso 1 1 calc R U . . .
C117 C 0.55249(12) 0.76685(11) 0.8148(3) 0.0369(9) Uani 1 1 d . . . . .
H117 H 0.568101 0.770848 0.868183 0.044 Uiso 1 1 calc R U . . .
C118 C 0.56238(10) 0.76933(9) 0.7118(3) 0.0288(8) Uani 1 1 d . . . . .
C119 C 0.48339(10) 0.75683(12) 0.5768(3) 0.0379(9) Uani 1 1 d . . . . .
H119 H 0.486330 0.746034 0.514024 0.045 Uiso 1 1 calc R U . . .
C120 C 0.44665(13) 0.73714(18) 0.6088(5) 0.0677(17) Uani 1 1 d . . . . .
H12A H 0.432723 0.737498 0.552428 0.102 Uiso 1 1 calc R U . . .
H12B H 0.440519 0.714034 0.623833 0.102 Uiso 1 1 calc R U . . .
H12C H 0.443209 0.747284 0.670439 0.102 Uiso 1 1 calc R U . . .
C121 C 0.49288(14) 0.79259(13) 0.5487(4) 0.0480(12) Uani 1 1 d . . . . .
H12D H 0.477698 0.792215 0.495407 0.072 Uiso 1 1 calc R U . . .
H12E H 0.491207 0.804007 0.610173 0.072 Uiso 1 1 calc R U . . .
H12F H 0.515801 0.804456 0.522672 0.072 Uiso 1 1 calc R U . . .
C122 C 0.59794(10) 0.77710(11) 0.6913(3) 0.0341(9) Uani 1 1 d . . . . .
H122 H 0.601740 0.779223 0.615077 0.041 Uiso 1 1 calc R U . . .
C123 C 0.60316(12) 0.74892(12) 0.7297(4) 0.0410(10) Uani 1 1 d . . . . .
H12G H 0.626151 0.754434 0.715802 0.062 Uiso 1 1 calc R U . . .
H12H H 0.598931 0.745996 0.804143 0.062 Uiso 1 1 calc R U . . .
H12I H 0.587736 0.728213 0.693932 0.062 Uiso 1 1 calc R U . . .
C124 C 0.62363(13) 0.81005(12) 0.7417(4) 0.0513(12) Uani 1 1 d . . . . .
H12J H 0.646158 0.814238 0.726936 0.077 Uiso 1 1 calc R U . . .
H12K H 0.621082 0.828313 0.713744 0.077 Uiso 1 1 calc R U . . .
H12L H 0.620067 0.808650 0.816445 0.077 Uiso 1 1 calc R U . . .
C125 C 0.60088(9) 0.74948(9) 0.2995(3) 0.0267(7) Uani 1 1 d . . . . .
C126 C 0.59477(10) 0.74226(10) 0.1929(3) 0.0317(8) Uani 1 1 d . . . . .
C127 C 0.61759(12) 0.73743(11) 0.1359(3) 0.0408(10) Uani 1 1 d . . . . .
H127 H 0.613624 0.732227 0.064616 0.049 Uiso 1 1 calc R U . . .
C128 C 0.64590(12) 0.74008(12) 0.1813(4) 0.0462(11) Uani 1 1 d . . . . .
H128 H 0.661501 0.737428 0.140754 0.055 Uiso 1 1 calc R U . . .
C129 C 0.65130(11) 0.74649(11) 0.2843(4) 0.0401(10) Uani 1 1 d . . . . .
H129 H 0.670717 0.748108 0.314765 0.048 Uiso 1 1 calc R U . . .
C130 C 0.62896(10) 0.75076(10) 0.3465(3) 0.0314(8) Uani 1 1 d . . . . .
C131 C 0.56522(11) 0.74135(11) 0.1405(3) 0.0353(9) Uani 1 1 d . . . . .
H131 H 0.546962 0.733943 0.192693 0.042 Uiso 1 1 calc R U . . .
C132 C 0.55165(14) 0.71682(13) 0.0488(4) 0.0504(12) Uani 1 1 d . . . . .
H13A H 0.532585 0.717363 0.018168 0.076 Uiso 1 1 calc R U . . .
H13B H 0.569196 0.723323 -0.003194 0.076 Uiso 1 1 calc R U . . .
H13C H 0.544567 0.694219 0.073173 0.076 Uiso 1 1 calc R U . . .
C133 C 0.57431(12) 0.77639(11) 0.1049(3) 0.0401(10) Uani 1 1 d . . . . .
H13D H 0.555023 0.775600 0.070998 0.060 Uiso 1 1 calc R U . . .
H13E H 0.580786 0.791288 0.164723 0.060 Uiso 1 1 calc R U . . .
H13F H 0.592959 0.784725 0.056184 0.060 Uiso 1 1 calc R U . . .
C134 C 0.63538(11) 0.75579(11) 0.4623(3) 0.0378(9) Uani 1 1 d . . . . .
H134 H 0.616282 0.756882 0.494020 0.045 Uiso 1 1 calc R U . . .
C135 C 0.63671(13) 0.72669(13) 0.5112(4) 0.0468(11) Uani 1 1 d . . . . .
H13G H 0.616161 0.705895 0.495060 0.070 Uiso 1 1 calc R U . . .
H13H H 0.655886 0.725638 0.483839 0.070 Uiso 1 1 calc R U . . .
H13I H 0.638924 0.729750 0.586123 0.070 Uiso 1 1 calc R U . . .
C136 C 0.66700(14) 0.78844(14) 0.4860(5) 0.0635(16) Uani 1 1 d . . . . .
H13J H 0.665700 0.806906 0.453869 0.095 Uiso 1 1 calc R U . . .
H13K H 0.669357 0.791783 0.560851 0.095 Uiso 1 1 calc R U . . .
H13L H 0.686319 0.787671 0.458567 0.095 Uiso 1 1 calc R U . . .
C137 C 0.53546(9) 0.68261(9) 0.4942(3) 0.0248(7) Uani 1 1 d . . . . .
C138 C 0.51841(11) 0.63498(10) 0.5844(3) 0.0353(9) Uani 1 1 d . . . . .
C139 C 0.53051(10) 0.63169(10) 0.4930(3) 0.0335(8) Uani 1 1 d . . . . .
C140 C 0.50440(15) 0.61057(12) 0.6716(4) 0.0517(13) Uani 1 1 d . . . . .
H14A H 0.497652 0.620145 0.727640 0.078 Uiso 1 1 calc R U . . .
H14B H 0.484982 0.589965 0.647370 0.078 Uiso 1 1 calc R U . . .
H14C H 0.521401 0.605627 0.696916 0.078 Uiso 1 1 calc R U . . .
C141 C 0.53362(13) 0.60270(11) 0.4553(4) 0.0465(11) Uani 1 1 d . . . . .
H14D H 0.557247 0.609453 0.448928 0.070 Uiso 1 1 calc R U . . .
H14E H 0.522776 0.595484 0.387900 0.070 Uiso 1 1 calc R U . . .
H14F H 0.522864 0.584257 0.504609 0.070 Uiso 1 1 calc R U . . .
C142 C 0.50800(12) 0.68010(10) 0.6618(3) 0.0382(10) Uani 1 1 d . . . . .
H142 H 0.518021 0.704431 0.646893 0.046 Uiso 1 1 calc R U . . .
C143 C 0.47063(13) 0.66453(13) 0.6472(4) 0.0510(12) Uani 1 1 d . . . . .
H14G H 0.461773 0.673551 0.698706 0.077 Uiso 1 1 calc R U . . .
H14H H 0.466045 0.669665 0.577853 0.077 Uiso 1 1 calc R U . . .
H14I H 0.459950 0.640306 0.655603 0.077 Uiso 1 1 calc R U . . .
C144 C 0.51739(15) 0.67724(12) 0.7729(3) 0.0508(13) Uani 1 1 d . . . . .
H14J H 0.502324 0.654722 0.798889 0.076 Uiso 1 1 calc R U . . .
H14K H 0.515482 0.693550 0.816249 0.076 Uiso 1 1 calc R U . . .
H14L H 0.540385 0.681620 0.774897 0.076 Uiso 1 1 calc R U . . .
C145 C 0.55214(10) 0.66709(10) 0.3291(3) 0.0310(8) Uani 1 1 d . . . . .
H145 H 0.559449 0.690943 0.313959 0.037 Uiso 1 1 calc R U . . .
C146 C 0.52339(11) 0.64605(11) 0.2568(3) 0.0369(9) Uani 1 1 d . . . . .
H14M H 0.531308 0.650426 0.185308 0.055 Uiso 1 1 calc R U . . .
H14N H 0.514474 0.622393 0.272565 0.055 Uiso 1 1 calc R U . . .
H14O H 0.505815 0.651735 0.265897 0.055 Uiso 1 1 calc R U . . .
C147 C 0.58207(11) 0.66256(11) 0.3101(4) 0.0424(10) Uani 1 1 d . . . . .
H14P H 0.597473 0.671644 0.368558 0.064 Uiso 1 1 calc R U . . .
H14Q H 0.593482 0.674347 0.246865 0.064 Uiso 1 1 calc R U . . .
H14R H 0.574520 0.638776 0.302589 0.064 Uiso 1 1 calc R U . . .
C148 C 0.44148(12) 0.73132(13) 0.3117(5) 0.0531(13) Uani 1 1 d . . . . .
H14S H 0.422694 0.708518 0.305367 0.080 Uiso 1 1 calc R U . . .
H14T H 0.442949 0.738998 0.382975 0.080 Uiso 1 1 calc R U . . .
H14U H 0.438071 0.746037 0.265212 0.080 Uiso 1 1 calc R U . . .
C149 C 0.47550(15) 0.72604(13) 0.1392(4) 0.0517(13) Uani 1 1 d . . . . .
H14V H 0.458001 0.703147 0.124041 0.078 Uiso 1 1 calc R U . . .
H14W H 0.469457 0.741694 0.108942 0.078 Uiso 1 1 calc R U . . .
H14$ H 0.496648 0.730014 0.109604 0.078 Uiso 1 1 calc R U . . .
C150 C 0.51253(11) 0.77475(10) 0.2916(3) 0.0368(9) Uani 1 1 d . . . . .
H15A H 0.516651 0.780286 0.365110 0.055 Uiso 1 1 calc R U . . .
H15B H 0.532948 0.777758 0.259076 0.055 Uiso 1 1 calc R U . . .
H15C H 0.505757 0.789439 0.258413 0.055 Uiso 1 1 calc R U . . .
Ga21 Ga 0.80201(2) 0.95959(2) 0.85600(3) 0.02235(10) Uani 1 1 d . . . . .
P201 P 0.85363(2) 0.98676(2) 0.93676(9) 0.0318(2) Uani 1 1 d . . . . .
P202 P 0.85633(3) 0.94856(3) 1.01307(9) 0.0333(2) Uani 1 1 d . . . . .
N201 N 0.76018(7) 0.93042(8) 0.9302(2) 0.0257(6) Uani 1 1 d . . . . .
N202 N 0.79088(7) 0.92191(7) 0.7623(2) 0.0239(6) Uani 1 1 d . . . . .
N203 N 0.80307(8) 1.02652(8) 0.8552(2) 0.0265(6) Uani 1 1 d . . . . .
N204 N 0.81775(8) 1.01843(8) 0.7053(2) 0.0300(7) Uani 1 1 d . . . . .
C201 C 0.74743(9) 0.89875(9) 0.8882(3) 0.0234(7) Uani 1 1 d . . . . .
C202 C 0.76310(9) 0.89441(9) 0.8038(3) 0.0239(7) Uani 1 1 d . . . . .
C203 C 0.74716(9) 0.85887(9) 0.7789(3) 0.0265(7) Uani 1 1 d . . . . .
C204 C 0.72071(9) 0.84259(9) 0.8512(3) 0.0267(7) Uani 1 1 d . . . . .
C205 C 0.71989(9) 0.86626(9) 0.9204(3) 0.0263(7) Uani 1 1 d . . . . .
C206 C 0.69515(10) 0.85432(10) 0.9946(3) 0.0317(8) Uani 1 1 d . . . . .
H206 H 0.693382 0.869092 1.041635 0.038 Uiso 1 1 calc R U . . .
C207 C 0.67229(10) 0.81925(11) 0.9990(3) 0.0378(9) Uani 1 1 d . . . . .
H207 H 0.655213 0.811022 1.049757 0.045 Uiso 1 1 calc R U . . .
C208 C 0.67398(10) 0.79697(10) 0.9330(3) 0.0368(9) Uani 1 1 d . . . . .
H208 H 0.658576 0.773805 0.939646 0.044 Uiso 1 1 calc R U . . .
C209 C 0.69885(10) 0.80860(10) 0.8544(3) 0.0322(8) Uani 1 1 d . . . . .
C210 C 0.70415(11) 0.78907(10) 0.7799(3) 0.0380(10) Uani 1 1 d . . . . .
H210 H 0.690083 0.765539 0.779120 0.046 Uiso 1 1 calc R U . . .
C211 C 0.72932(12) 0.80404(10) 0.7100(3) 0.0379(10) Uani 1 1 d . . . . .
H211 H 0.732318 0.790573 0.660735 0.046 Uiso 1 1 calc R U . . .
C212 C 0.75140(11) 0.83932(10) 0.7079(3) 0.0314(8) Uani 1 1 d . . . . .
H212 H 0.768746 0.849065 0.658110 0.038 Uiso 1 1 calc R U . . .
C213 C 0.73813(9) 0.93699(9) 0.9892(3) 0.0262(7) Uani 1 1 d . . . . .
C214 C 0.74429(10) 0.94415(9) 1.0961(3) 0.0304(8) Uani 1 1 d . . . . .
C215 C 0.72155(12) 0.94913(11) 1.1527(3) 0.0408(10) Uani 1 1 d . . . . .
H215 H 0.725475 0.954075 1.224151 0.049 Uiso 1 1 calc R U . . .
C216 C 0.69378(12) 0.94714(12) 1.1086(4) 0.0454(11) Uani 1 1 d . . . . .
H216 H 0.678543 0.950262 1.149548 0.055 Uiso 1 1 calc R U . . .
C217 C 0.68799(11) 0.94057(11) 1.0045(4) 0.0419(10) Uani 1 1 d . . . . .
H217 H 0.668611 0.939084 0.974287 0.050 Uiso 1 1 calc R U . . .
C218 C 0.71018(10) 0.93607(10) 0.9429(3) 0.0315(8) Uani 1 1 d . . . . .
C219 C 0.77352(11) 0.94425(10) 1.1490(3) 0.0348(9) Uani 1 1 d . . . . .
H219 H 0.791687 0.950943 1.096855 0.042 Uiso 1 1 calc R U . . .
C220 C 0.78764(13) 0.96890(12) 1.2398(3) 0.0471(11) Uani 1 1 d . . . . .
H22A H 0.806391 0.967827 1.270691 0.071 Uiso 1 1 calc R U . . .
H22B H 0.795331 0.991562 1.214720 0.071 Uiso 1 1 calc R U . . .
H22C H 0.770199 0.963014 1.291731 0.071 Uiso 1 1 calc R U . . .
C221 C 0.76301(12) 0.90895(11) 1.1850(3) 0.0403(10) Uani 1 1 d . . . . .
H22D H 0.781844 0.908895 1.219256 0.061 Uiso 1 1 calc R U . . .
H22E H 0.744380 0.901336 1.233526 0.061 Uiso 1 1 calc R U . . .
H22F H 0.756059 0.893960 1.125333 0.061 Uiso 1 1 calc R U . . .
C222 C 0.70357(11) 0.93120(12) 0.8269(3) 0.0392(10) Uani 1 1 d . . . . .
H222 H 0.722203 0.929287 0.795079 0.047 Uiso 1 1 calc R U . . .
C223 C 0.70347(14) 0.96101(13) 0.7776(4) 0.0494(12) Uani 1 1 d . . . . .
H22G H 0.724427 0.981384 0.793685 0.074 Uiso 1 1 calc R U . . .
H22H H 0.701196 0.957943 0.702651 0.074 Uiso 1 1 calc R U . . .
H22I H 0.684729 0.962875 0.804787 0.074 Uiso 1 1 calc R U . . .
C224 C 0.67117(16) 0.89901(14) 0.8032(5) 0.0679(18) Uani 1 1 d . . . . .
H22J H 0.671713 0.880160 0.835540 0.102 Uiso 1 1 calc R U . . .
H22K H 0.652267 0.900567 0.830518 0.102 Uiso 1 1 calc R U . . .
H22L H 0.668734 0.895634 0.728382 0.102 Uiso 1 1 calc R U . . .
C225 C 0.79877(10) 0.92082(9) 0.6560(3) 0.0260(7) Uani 1 1 d . . . . .
C226 C 0.83053(10) 0.92586(10) 0.6296(3) 0.0318(8) Uani 1 1 d . . . . .
C227 C 0.83942(12) 0.92827(12) 0.5259(3) 0.0417(10) Uani 1 1 d . . . . .
H227 H 0.861008 0.932318 0.507832 0.050 Uiso 1 1 calc R U . . .
C228 C 0.81705(13) 0.92480(12) 0.4484(3) 0.0437(11) Uani 1 1 d . . . . .
H228 H 0.823594 0.927187 0.377999 0.052 Uiso 1 1 calc R U . . .
C229 C 0.78569(12) 0.91798(11) 0.4741(3) 0.0364(9) Uani 1 1 d . . . . .
H229 H 0.770215 0.914462 0.420748 0.044 Uiso 1 1 calc R U . . .
C230 C 0.77568(10) 0.91600(9) 0.5774(3) 0.0287(8) Uani 1 1 d . . . . .
C231 C 0.85410(11) 0.92621(12) 0.7126(4) 0.0395(10) Uani 1 1 d . . . . .
H231 H 0.850793 0.936519 0.776024 0.047 Uiso 1 1 calc R U . . .
C232 C 0.89077(13) 0.94659(18) 0.6824(5) 0.0687(17) Uani 1 1 d . . . . .
H23D H 0.904595 0.945882 0.738490 0.103 Uiso 1 1 calc R U . . .
H23E H 0.894651 0.937236 0.619646 0.103 Uiso 1 1 calc R U . . .
H23F H 0.896613 0.969744 0.669757 0.103 Uiso 1 1 calc R U . . .
C233 C 0.84455(14) 0.89025(14) 0.7391(4) 0.0548(13) Uani 1 1 d . . . . .
H23G H 0.820932 0.877661 0.758270 0.082 Uiso 1 1 calc R U . . .
H23H H 0.848437 0.879815 0.679034 0.082 Uiso 1 1 calc R U . . .
H23I H 0.858167 0.890302 0.797072 0.082 Uiso 1 1 calc R U . . .
C234 C 0.74039(10) 0.90908(11) 0.5972(3) 0.0331(8) Uani 1 1 d . . . . .
H234 H 0.736774 0.907500 0.673530 0.040 Uiso 1 1 calc R U . . .
C235 C 0.73556(12) 0.93746(12) 0.5574(3) 0.0401(10) Uani 1 1 d . . . . .
H23J H 0.712661 0.932275 0.571254 0.060 Uiso 1 1 calc R U . . .
H23K H 0.751191 0.958226 0.592496 0.060 Uiso 1 1 calc R U . . .
H23L H 0.739725 0.940053 0.482916 0.060 Uiso 1 1 calc R U . . .
C236 C 0.71411(13) 0.87583(12) 0.5494(4) 0.0494(12) Uani 1 1 d . . . . .
H23M H 0.691784 0.872245 0.563745 0.074 Uiso 1 1 calc R U . . .
H23N H 0.717530 0.876455 0.474663 0.074 Uiso 1 1 calc R U . . .
H23O H 0.716276 0.857577 0.579419 0.074 Uiso 1 1 calc R U . . .
C237 C 0.80538(9) 1.00341(9) 0.7968(3) 0.0253(7) Uani 1 1 d . . . . .
C238 C 0.81444(10) 1.05602(10) 0.8003(3) 0.0330(8) Uani 1 1 d . . . . .
C239 C 0.82351(10) 1.05085(10) 0.7064(3) 0.0341(9) Uani 1 1 d . . . . .
C240 C 0.81571(12) 1.08695(11) 0.8409(4) 0.0419(10) Uani 1 1 d . . . . .
H24D H 0.807436 1.083138 0.912069 0.063 Uiso 1 1 calc R U . . .
H24E H 0.838770 1.105449 0.839446 0.063 Uiso 1 1 calc R U . . .
H24F H 0.801757 1.092476 0.797872 0.063 Uiso 1 1 calc R U . . .
C241 C 0.83680(13) 1.07474(11) 0.6177(4) 0.0464(11) Uani 1 1 d . . . . .
H24G H 0.819938 1.067294 0.563106 0.070 Uiso 1 1 calc R U . . .
H24H H 0.856965 1.075550 0.590781 0.070 Uiso 1 1 calc R U . . .
H24I H 0.842194 1.096992 0.641168 0.070 Uiso 1 1 calc R U . . .
C242 C 0.79130(10) 1.02070(10) 0.9643(3) 0.0317(8) Uani 1 1 d . . . . .
H242 H 0.783105 0.996640 0.979141 0.038 Uiso 1 1 calc R U . . .
C243 C 0.81984(11) 1.04065(11) 1.0391(3) 0.0376(9) Uani 1 1 d . . . . .
H24J H 0.811318 1.036298 1.109921 0.056 Uiso 1 1 calc R U . . .
H24K H 0.836770 1.034021 1.031418 0.056 Uiso 1 1 calc R U . . .
H24L H 0.829791 1.064480 1.023956 0.056 Uiso 1 1 calc R U . . .
C244 C 0.76185(11) 1.02610(12) 0.9807(4) 0.0416(10) Uani 1 1 d . . . . .
H24M H 0.754985 1.022008 1.053227 0.062 Uiso 1 1 calc R U . . .
H24N H 0.768326 1.049098 0.962601 0.062 Uiso 1 1 calc R U . . .
H24O H 0.743246 1.010678 0.936854 0.062 Uiso 1 1 calc R U . . .
C245 C 0.82905(13) 1.00340(11) 0.6254(3) 0.0429(11) Uani 1 1 d . . . . .
H245 H 0.817346 0.978893 0.639409 0.051 Uiso 1 1 calc R U . . .
C246 C 0.86575(14) 1.01603(13) 0.6375(5) 0.0559(14) Uani 1 1 d . . . . .
H24P H 0.873044 1.005992 0.584431 0.084 Uiso 1 1 calc R U . . .
H24Q H 0.878093 1.040334 0.629917 0.084 Uiso 1 1 calc R U . . .
H24R H 0.870019 1.009993 0.705954 0.084 Uiso 1 1 calc R U . . .
C247 C 0.81932(17) 1.00774(13) 0.5151(4) 0.0626(16) Uani 1 1 d . . . . .
H24S H 0.797764 1.006915 0.516756 0.094 Uiso 1 1 calc R U . . .
H24T H 0.817650 0.989777 0.471066 0.094 Uiso 1 1 calc R U . . .
H24U H 0.836349 1.029296 0.487440 0.094 Uiso 1 1 calc R U . . .
C248 C 0.86067(13) 0.95383(13) 1.1521(4) 0.0493(12) Uani 1 1 d . . . . .
H24V H 0.879027 0.976213 1.168278 0.074 Uiso 1 1 calc R U . . .
H24W H 0.839917 0.950969 1.181592 0.074 Uiso 1 1 calc R U . . .
H243 H 0.865411 0.937146 1.181524 0.074 Uiso 1 1 calc R U . . .
C249 C 0.89319(12) 0.94620(12) 0.9801(4) 0.0476(12) Uani 1 1 d . . . . .
H244 H 0.913015 0.968324 0.987013 0.071 Uiso 1 1 calc R U . . .
H246 H 0.895076 0.930571 1.026741 0.071 Uiso 1 1 calc R U . . .
H247 H 0.891378 0.938438 0.908814 0.071 Uiso 1 1 calc R U . . .
C250 C 0.82206(11) 0.90678(10) 0.9974(4) 0.0378(9) Uani 1 1 d . . . . .
H25A H 0.801143 0.906188 1.014095 0.057 Uiso 1 1 calc R U . . .
H25B H 0.821342 0.899619 0.925853 0.057 Uiso 1 1 calc R U . . .
H25C H 0.825040 0.891752 1.043780 0.057 Uiso 1 1 calc R U . . .
C1S C 0.7171(3) 1.0004(2) 0.4027(11) 0.153(5) Uani 1 1 d . . . . .
H1S1 H 0.725184 1.003592 0.331331 0.229 Uiso 1 1 calc R U . . .
H1S2 H 0.732217 1.019931 0.443891 0.229 Uiso 1 1 calc R U . . .
H1S3 H 0.716479 0.980508 0.431511 0.229 Uiso 1 1 calc R U . . .
C2S C 0.6832(3) 0.9961(3) 0.4046(10) 0.138(4) Uani 1 1 d . . . . .
H2S1 H 0.667539 0.976310 0.363746 0.165 Uiso 1 1 calc R U . . .
H2S2 H 0.683376 1.015978 0.376203 0.165 Uiso 1 1 calc R U . . .
O1S O 0.67355(18) 0.99144(15) 0.5151(6) 0.117(2) Uani 1 1 d . . . . .
C3S C 0.6417(3) 0.9882(3) 0.5488(15) 0.192(8) Uani 1 1 d . . . . .
H3S1 H 0.623941 0.970841 0.505180 0.230 Uiso 1 1 calc R U . . .
H3S2 H 0.642521 1.009457 0.533051 0.230 Uiso 1 1 calc R U . . .
C4S C 0.6309(5) 0.9796(5) 0.6597(13) 0.235(10) Uani 1 1 d . . . . .
H4S1 H 0.609334 0.978370 0.669445 0.353 Uiso 1 1 calc R U . . .
H4S2 H 0.628853 0.958073 0.676845 0.353 Uiso 1 1 calc R U . . .
H4S3 H 0.647541 0.996913 0.704877 0.353 Uiso 1 1 calc R U . . .
C1T C 0.6573(2) 0.6674(3) 1.0359(11) 0.153(5) Uani 1 1 d . . . . .
H1T1 H 0.674795 0.683681 1.081446 0.230 Uiso 1 1 calc R U . . .
H1T2 H 0.636681 0.654574 1.075336 0.230 Uiso 1 1 calc R U . . .
H1T3 H 0.664341 0.652340 1.007374 0.230 Uiso 1 1 calc R U . . .
C2T C 0.6516(3) 0.6849(3) 0.9524(11) 0.171(6) Uani 1 1 d . . . . .
H2T1 H 0.645300 0.700538 0.982841 0.205 Uiso 1 1 calc R U . . .
H2T2 H 0.672875 0.698311 0.915088 0.205 Uiso 1 1 calc R U . . .
O1T O 0.62851(13) 0.66600(13) 0.8845(6) 0.1011(19) Uani 1 1 d . . . . .
C3T C 0.6216(4) 0.6813(3) 0.8048(9) 0.172(7) Uani 1 1 d . . . . .
H3T1 H 0.642596 0.696183 0.767824 0.207 Uiso 1 1 calc R U . . .
H3T2 H 0.613214 0.695472 0.834378 0.207 Uiso 1 1 calc R U . . .
C4T C 0.5977(2) 0.6588(2) 0.7321(8) 0.110(3) Uani 1 1 d . . . . .
H4T1 H 0.594154 0.671572 0.678164 0.165 Uiso 1 1 calc R U . . .
H4T2 H 0.606013 0.645132 0.700824 0.165 Uiso 1 1 calc R U . . .
H4T3 H 0.576585 0.644420 0.767483 0.165 Uiso 1 1 calc R U . . .

loop_
_atom_site_aniso_label
_atom_site_aniso_U_11
_atom_site_aniso_U_22
_atom_site_aniso_U_33
_atom_site_aniso_U_23
_atom_site_aniso_U_13
_atom_site_aniso_U_12
Ga1 0.0288(2) 0.0290(2) 0.0224(2) 0.00251(17) 0.00187(17) 0.01706(19)
P1 0.0353(5) 0.0419(6) 0.0418(6) 0.0171(5) 0.0113(4) 0.0260(5)
P2 0.0396(6) 0.0592(7) 0.0440(6) 0.0231(5) 0.0155(5) 0.0337(6)
N1 0.0339(17) 0.0342(17) 0.0257(16) -0.0027(13) 0.0015(13) 0.0178(15)
N2 0.0316(16) 0.0359(17) 0.0282(16) 0.0054(13) 0.0008(13) 0.0220(15)
N3 0.0280(16) 0.0341(17) 0.0325(17) 0.0022(14) -0.0017(13) 0.0156(14)
N4 0.0333(17) 0.0369(18) 0.0272(16) 0.0011(13) 0.0037(13) 0.0221(15)
C1 0.035(2) 0.036(2) 0.0257(18) 0.0108(15) 0.0108(15) 0.0227(17)
C2 0.034(2) 0.036(2) 0.0252(18) 0.0094(15) 0.0070(15) 0.0218(17)
C3 0.035(2) 0.045(2) 0.030(2) 0.0146(17) 0.0111(16) 0.0225(19)
C4 0.036(2) 0.041(2) 0.039(2) 0.0197(18) 0.0178(18) 0.0239(19)
C5 0.039(2) 0.033(2) 0.031(2) 0.0077(16) 0.0136(17) 0.0175(18)
C6 0.048(3) 0.037(2) 0.042(2) 0.0061(19) 0.016(2) 0.022(2)
C7 0.060(3) 0.036(2) 0.047(3) 0.012(2) 0.023(2) 0.029(2)
C8 0.057(3) 0.046(3) 0.073(4) 0.030(3) 0.039(3) 0.036(3)
C9 0.044(2) 0.047(3) 0.052(3) 0.026(2) 0.026(2) 0.029(2)
C10 0.047(3) 0.061(3) 0.055(3) 0.031(3) 0.018(2) 0.037(2)
C11 0.039(2) 0.078(4) 0.045(3) 0.025(3) 0.005(2) 0.036(3)
C12 0.039(2) 0.060(3) 0.034(2) 0.014(2) 0.0039(18) 0.029(2)
C13 0.045(2) 0.040(2) 0.032(2) -0.0082(17) -0.0022(18) 0.026(2)
C14 0.051(3) 0.065(3) 0.033(2) -0.010(2) -0.007(2) 0.034(3)
C15 0.078(4) 0.090(5) 0.034(3) -0.031(3) -0.018(3) 0.041(4)
C16 0.058(4) 0.073(4) 0.060(4) -0.032(3) -0.015(3) 0.013(3)
C17 0.053(3) 0.049(3) 0.056(3) -0.017(2) -0.004(2) 0.016(2)
C18 0.041(2) 0.037(2) 0.040(2) -0.0121(18) -0.0080(19) 0.0188(19)
C19 0.072(4) 0.085(4) 0.021(2) 0.002(2) 0.002(2) 0.049(3)
C20 0.099(5) 0.133(7) 0.037(3) 0.011(3) 0.003(3) 0.074(5)
C21 0.084(4) 0.106(5) 0.040(3) 0.004(3) 0.018(3) 0.061(4)
C22 0.037(2) 0.033(2) 0.036(2) 0.0024(17) -0.0004(17) 0.0146(18)
C23 0.040(2) 0.040(2) 0.047(3) 0.005(2) 0.006(2) 0.018(2)
C24 0.049(3) 0.048(3) 0.050(3) 0.013(2) 0.010(2) 0.027(2)
C25 0.034(2) 0.045(2) 0.0262(19) 0.0024(16) 0.0002(15) 0.0251(19)
C26 0.034(2) 0.047(3) 0.040(2) -0.005(2) -0.0044(18) 0.017(2)
C27 0.042(3) 0.054(3) 0.050(3) -0.014(2) -0.011(2) 0.016(2)
C28 0.053(3) 0.066(3) 0.040(3) -0.022(2) -0.017(2) 0.027(3)
C29 0.048(3) 0.059(3) 0.024(2) -0.0048(19) -0.0071(18) 0.030(2)
C30 0.031(2) 0.046(2) 0.033(2) -0.0026(18) -0.0033(16) 0.0214(19)
C31 0.037(2) 0.049(3) 0.051(3) 0.006(2) 0.002(2) 0.012(2)
C32 0.097(6) 0.054(4) 0.087(5) 0.007(3) 0.021(4) 0.012(4)
C33 0.040(3) 0.100(5) 0.058(3) 0.012(3) 0.005(2) 0.025(3)
C34 0.038(2) 0.046(2) 0.0241(19) 0.0030(17) -0.0003(16) 0.0226(19)
C35 0.044(3) 0.048(3) 0.037(2) 0.005(2) 0.0018(19) 0.023(2)
C36 0.050(3) 0.055(3) 0.040(2) 0.010(2) 0.001(2) 0.031(2)
C37 0.0271(18) 0.0267(18) 0.0266(18) 0.0052(14) 0.0032(14) 0.0145(15)
C38 0.027(2) 0.044(2) 0.046(2) 0.0063(19) 0.0018(17) 0.0190(18)
C39 0.037(2) 0.046(2) 0.042(2) 0.0048(19) 0.0065(18) 0.026(2)
C40 0.034(2) 0.074(4) 0.069(4) -0.003(3) -0.001(2) 0.031(3)
C41 0.051(3) 0.072(4) 0.060(3) -0.002(3) 0.012(2) 0.044(3)
C42 0.034(2) 0.043(2) 0.037(2) -0.0038(18) -0.0102(17) 0.0209(19)
C43 0.044(3) 0.057(3) 0.037(2) 0.004(2) -0.0049(19) 0.028(2)
C44 0.049(3) 0.049(3) 0.053(3) -0.005(2) -0.021(2) 0.014(2)
C45 0.044(2) 0.047(2) 0.035(2) -0.0112(19) -0.0068(18) 0.030(2)
C46 0.048(3) 0.047(3) 0.055(3) -0.015(2) -0.001(2) 0.024(2)
C47 0.081(4) 0.074(4) 0.028(2) -0.009(2) -0.004(2) 0.053(3)
C48 0.071(4) 0.117(5) 0.038(3) 0.032(3) 0.019(3) 0.065(4)
C49 0.048(3) 0.059(3) 0.094(5) 0.033(3) 0.027(3) 0.031(3)
C50 0.048(3) 0.063(3) 0.050(3) 0.018(2) 0.015(2) 0.039(3)
Ga11 0.0225(2) 0.0243(2) 0.0186(2) -0.00147(16) -0.00093(16) 0.01027(17)
P101 0.0251(4) 0.0267(5) 0.0344(5) -0.0033(4) -0.0075(4) 0.0104(4)
P102 0.0343(5) 0.0303(5) 0.0349(5) -0.0046(4) -0.0099(4) 0.0165(4)
N101 0.0277(15) 0.0249(15) 0.0174(14) -0.0036(11) -0.0014(11) 0.0117(12)
N102 0.0216(14) 0.0252(15) 0.0218(14) -0.0021(11) 0.0011(11) 0.0078(12)
N103 0.0353(17) 0.0239(15) 0.0264(16) 0.0019(12) 0.0002(13) 0.0122(13)
N104 0.0260(15) 0.0263(15) 0.0269(16) -0.0018(12) -0.0021(12) 0.0118(13)
C101 0.0250(17) 0.0276(18) 0.0184(16) -0.0010(13) -0.0056(13) 0.0112(15)
C102 0.0246(17) 0.0288(18) 0.0211(17) -0.0011(14) -0.0029(13) 0.0120(15)
C103 0.0277(18) 0.0289(18) 0.0244(18) 0.0011(14) -0.0058(14) 0.0124(15)
C104 0.0294(19) 0.0287(18) 0.0262(18) -0.0004(14) -0.0070(15) 0.0141(16)
C105 0.0322(19) 0.0291(18) 0.0223(17) -0.0018(14) -0.0095(14) 0.0161(16)
C106 0.039(2) 0.036(2) 0.0236(18) -0.0038(15) -0.0073(16) 0.0191(18)
C107 0.050(3) 0.034(2) 0.033(2) -0.0097(17) -0.0152(19) 0.024(2)
C108 0.044(2) 0.027(2) 0.040(2) -0.0036(17) -0.0160(19) 0.0136(18)
C109 0.037(2) 0.030(2) 0.033(2) 0.0003(16) -0.0148(17) 0.0144(17)
C110 0.030(2) 0.0277(19) 0.040(2) 0.0070(17) -0.0081(17) 0.0035(16)
C111 0.029(2) 0.039(2) 0.032(2) 0.0071(17) -0.0038(16) 0.0081(17)
C112 0.0297(19) 0.035(2) 0.030(2) 0.0027(16) -0.0022(16) 0.0122(17)
C113 0.0333(19) 0.0283(18) 0.0192(17) -0.0022(14) 0.0003(14) 0.0171(16)
C114 0.037(2) 0.035(2) 0.030(2) -0.0032(16) 0.0020(16) 0.0210(18)
C115 0.050(3) 0.052(3) 0.034(2) 0.0019(19) 0.0128(19) 0.032(2)
C116 0.071(3) 0.053(3) 0.0205(19) 0.0021(18) 0.012(2) 0.040(3)
C117 0.058(3) 0.042(2) 0.0205(18) -0.0028(16) -0.0040(17) 0.033(2)
C118 0.038(2) 0.0267(18) 0.0225(18) -0.0034(14) -0.0042(15) 0.0173(16)
C119 0.032(2) 0.052(3) 0.034(2) -0.0063(19) 0.0006(17) 0.025(2)
C120 0.036(3) 0.100(5) 0.063(4) -0.002(3) 0.003(2) 0.031(3)
C121 0.062(3) 0.061(3) 0.040(2) -0.011(2) -0.012(2) 0.045(3)
C122 0.035(2) 0.040(2) 0.0277(19) 0.0002(16) -0.0077(16) 0.0188(18)
C123 0.043(2) 0.045(2) 0.038(2) -0.0004(19) -0.0033(19) 0.024(2)
C124 0.051(3) 0.040(3) 0.056(3) -0.004(2) -0.023(2) 0.018(2)
C125 0.0247(17) 0.0252(17) 0.0245(18) -0.0001(14) 0.0040(14) 0.0083(14)
C126 0.035(2) 0.0307(19) 0.0226(18) 0.0016(15) 0.0055(15) 0.0117(17)
C127 0.051(3) 0.044(2) 0.025(2) 0.0023(17) 0.0133(18) 0.021(2)
C128 0.042(2) 0.046(3) 0.047(3) 0.003(2) 0.021(2) 0.020(2)
C129 0.030(2) 0.040(2) 0.048(3) 0.0051(19) 0.0105(18) 0.0160(18)
C130 0.0256(18) 0.0294(19) 0.032(2) -0.0016(15) 0.0022(15) 0.0085(16)
C131 0.043(2) 0.041(2) 0.0173(17) -0.0014(16) 0.0001(16) 0.0184(19)
C132 0.067(3) 0.048(3) 0.029(2) -0.009(2) -0.009(2) 0.023(2)
C133 0.050(3) 0.043(2) 0.0236(19) -0.0018(17) -0.0043(18) 0.021(2)
C134 0.032(2) 0.048(2) 0.035(2) -0.0085(18) -0.0088(17) 0.0208(19)
C135 0.051(3) 0.058(3) 0.035(2) -0.003(2) -0.004(2) 0.030(2)
C136 0.056(3) 0.047(3) 0.068(4) -0.007(3) -0.032(3) 0.012(3)
C137 0.0221(16) 0.0258(17) 0.0225(17) 0.0003(13) -0.0009(13) 0.0090(14)
C138 0.040(2) 0.0277(19) 0.034(2) 0.0011(16) -0.0039(17) 0.0136(17)
C139 0.037(2) 0.0280(19) 0.034(2) -0.0014(16) -0.0038(17) 0.0155(17)
C140 0.076(4) 0.031(2) 0.041(3) 0.0045(19) 0.004(2) 0.022(2)
C141 0.059(3) 0.033(2) 0.052(3) 0.002(2) 0.000(2) 0.027(2)
C142 0.053(3) 0.030(2) 0.028(2) 0.0034(16) 0.0127(18) 0.0183(19)
C143 0.052(3) 0.054(3) 0.049(3) 0.008(2) 0.015(2) 0.029(2)
C144 0.074(4) 0.040(2) 0.025(2) 0.0014(18) 0.007(2) 0.019(2)
C145 0.032(2) 0.0291(19) 0.030(2) 0.0000(15) 0.0065(15) 0.0137(16)
C146 0.041(2) 0.042(2) 0.028(2) -0.0036(17) 0.0020(17) 0.0214(19)
C147 0.035(2) 0.039(2) 0.050(3) -0.010(2) 0.0071(19) 0.0157(19)
C148 0.039(3) 0.047(3) 0.076(4) -0.001(3) -0.009(2) 0.024(2)
C149 0.072(3) 0.047(3) 0.037(2) -0.004(2) -0.019(2) 0.031(3)
C150 0.041(2) 0.034(2) 0.037(2) -0.0025(17) -0.0060(18) 0.0199(19)
Ga21 0.0223(2) 0.0222(2) 0.0213(2) -0.00212(16) -0.00114(16) 0.01021(17)
P201 0.0264(5) 0.0243(4) 0.0425(6) -0.0053(4) -0.0103(4) 0.0111(4)
P202 0.0322(5) 0.0293(5) 0.0394(6) -0.0058(4) -0.0107(4) 0.0161(4)
N201 0.0237(15) 0.0257(15) 0.0244(15) -0.0039(12) -0.0006(12) 0.0097(12)
N202 0.0270(15) 0.0255(15) 0.0195(14) -0.0044(11) -0.0014(11) 0.0132(13)
N203 0.0242(15) 0.0260(15) 0.0305(16) -0.0025(12) -0.0005(12) 0.0135(13)
N204 0.0350(17) 0.0264(16) 0.0262(16) 0.0034(12) 0.0047(13) 0.0136(14)
C201 0.0234(17) 0.0247(17) 0.0197(16) 0.0002(13) -0.0030(13) 0.0102(14)
C202 0.0250(17) 0.0250(17) 0.0209(16) -0.0034(13) -0.0061(13) 0.0119(14)
C203 0.0303(18) 0.0248(17) 0.0232(17) -0.0008(14) -0.0077(14) 0.0130(15)
C204 0.0290(18) 0.0258(18) 0.0240(18) -0.0002(14) -0.0106(14) 0.0126(15)
C205 0.0249(17) 0.0273(18) 0.0224(17) 0.0008(14) -0.0065(14) 0.0098(15)
C206 0.0310(19) 0.036(2) 0.0216(18) 0.0021(15) -0.0041(15) 0.0114(17)
C207 0.029(2) 0.042(2) 0.030(2) 0.0102(17) -0.0034(16) 0.0082(18)
C208 0.032(2) 0.0279(19) 0.037(2) 0.0053(16) -0.0123(17) 0.0045(16)
C209 0.033(2) 0.0283(19) 0.0293(19) 0.0020(15) -0.0123(16) 0.0110(16)
C210 0.045(2) 0.0223(18) 0.040(2) -0.0053(16) -0.0194(19) 0.0115(17)
C211 0.051(3) 0.028(2) 0.036(2) -0.0110(17) -0.0162(19) 0.0208(19)
C212 0.040(2) 0.0290(19) 0.0260(19) -0.0039(15) -0.0091(16) 0.0182(17)
C213 0.0257(17) 0.0244(17) 0.0226(17) -0.0007(13) 0.0006(14) 0.0081(14)
C214 0.035(2) 0.0264(18) 0.0225(18) -0.0018(14) 0.0018(15) 0.0102(16)
C215 0.049(3) 0.041(2) 0.029(2) 0.0010(17) 0.0125(18) 0.021(2)
C216 0.043(2) 0.050(3) 0.045(3) 0.002(2) 0.018(2) 0.024(2)
C217 0.030(2) 0.038(2) 0.056(3) -0.004(2) 0.0039(19) 0.0158(18)
C218 0.0272(19) 0.0307(19) 0.034(2) -0.0057(16) -0.0029(15) 0.0124(16)
C219 0.042(2) 0.036(2) 0.0206(18) -0.0041(15) -0.0026(16) 0.0148(18)
C220 0.058(3) 0.045(3) 0.029(2) -0.0109(19) -0.010(2) 0.019(2)
C221 0.044(2) 0.044(2) 0.029(2) 0.0019(18) -0.0056(18) 0.019(2)
C222 0.038(2) 0.049(3) 0.037(2) -0.0151(19) -0.0128(18) 0.027(2)
C223 0.059(3) 0.056(3) 0.038(2) -0.005(2) -0.002(2) 0.032(3)
C224 0.070(4) 0.049(3) 0.069(4) -0.009(3) -0.043(3) 0.018(3)
C225 0.0352(19) 0.0219(17) 0.0214(17) -0.0027(13) 0.0034(14) 0.0147(15)
C226 0.037(2) 0.033(2) 0.030(2) -0.0045(16) 0.0016(16) 0.0210(17)
C227 0.046(2) 0.049(3) 0.037(2) -0.0026(19) 0.0108(19) 0.029(2)
C228 0.062(3) 0.051(3) 0.027(2) 0.0022(19) 0.011(2) 0.035(2)
C229 0.056(3) 0.038(2) 0.0220(19) -0.0028(16) -0.0026(17) 0.029(2)
C230 0.038(2) 0.0265(18) 0.0226(18) -0.0022(14) -0.0017(15) 0.0168(16)
C231 0.035(2) 0.049(3) 0.042(2) -0.0110(19) -0.0023(18) 0.027(2)
C232 0.038(3) 0.100(5) 0.066(4) 0.002(3) 0.002(3) 0.034(3)
C233 0.064(3) 0.058(3) 0.059(3) -0.014(3) -0.020(3) 0.043(3)
C234 0.035(2) 0.043(2) 0.0221(18) 0.0001(16) -0.0052(15) 0.0197(18)
C235 0.046(2) 0.049(3) 0.034(2) 0.0009(19) -0.0024(18) 0.030(2)
C236 0.047(3) 0.041(2) 0.054(3) -0.001(2) -0.019(2) 0.017(2)
C237 0.0262(17) 0.0231(17) 0.0289(18) 0.0027(14) -0.0008(14) 0.0140(14)
C238 0.0264(18) 0.0249(18) 0.048(2) 0.0000(16) 0.0000(17) 0.0127(16)
C239 0.034(2) 0.0258(19) 0.041(2) 0.0057(16) 0.0040(17) 0.0144(17)
C240 0.044(2) 0.030(2) 0.057(3) 0.0023(19) 0.007(2) 0.0231(19)
C241 0.058(3) 0.034(2) 0.047(3) 0.013(2) 0.011(2) 0.023(2)
C242 0.032(2) 0.0282(19) 0.037(2) -0.0046(16) 0.0020(16) 0.0165(16)
C243 0.041(2) 0.042(2) 0.035(2) -0.0065(18) -0.0032(18) 0.025(2)
C244 0.035(2) 0.041(2) 0.050(3) -0.010(2) 0.0047(19) 0.0197(19)
C245 0.062(3) 0.028(2) 0.034(2) 0.0045(17) 0.017(2) 0.019(2)
C246 0.061(3) 0.044(3) 0.070(4) 0.013(2) 0.033(3) 0.031(3)
C247 0.099(5) 0.043(3) 0.029(2) 0.006(2) 0.013(3) 0.022(3)
C248 0.057(3) 0.051(3) 0.040(3) -0.010(2) -0.021(2) 0.027(2)
C249 0.037(2) 0.045(3) 0.068(3) -0.001(2) -0.012(2) 0.026(2)
C250 0.039(2) 0.029(2) 0.044(2) -0.0035(17) -0.0093(18) 0.0158(18)
C1S 0.114(9) 0.078(6) 0.264(17) 0.004(8) 0.044(10) 0.046(6)
C2S 0.162(12) 0.103(8) 0.127(10) -0.009(7) -0.001(8) 0.050(8)
O1S 0.122(5) 0.087(4) 0.149(6) -0.014(4) -0.025(5) 0.058(4)
C3S 0.121(10) 0.140(11) 0.34(2) -0.101(14) -0.049(13) 0.082(9)
C4S 0.29(2) 0.31(2) 0.210(18) -0.103(17) 0.011(16) 0.23(2)
C1T 0.058(5) 0.108(8) 0.261(16) -0.002(9) -0.061(7) 0.017(5)
C2T 0.139(11) 0.140(11) 0.177(14) -0.034(10) -0.060(10) 0.028(9)
O1T 0.060(3) 0.066(3) 0.166(6) 0.000(3) -0.004(3) 0.023(2)
C3T 0.227(15) 0.092(7) 0.120(9) 0.038(7) -0.056(9) 0.021(9)
C4T 0.106(7) 0.083(6) 0.138(9) 0.024(6) 0.019(6) 0.045(5)

loop_
_atom_type_symbol
_atom_type_description
_atom_type_scat_dispersion_real
_atom_type_scat_dispersion_imag
_atom_type_scat_source
C C 0.0181 0.0091 'International Tables Vol C Tables 4.2.6.8 and 6.1.1.4'
H H 0.0000 0.0000 'International Tables Vol C Tables 4.2.6.8 and 6.1.1.4'
N N 0.0311 0.0180 'International Tables Vol C Tables 4.2.6.8 and 6.1.1.4'
O O 0.0492 0.0322 'International Tables Vol C Tables 4.2.6.8 and 6.1.1.4'
Ga Ga -1.2846 0.7763 'International Tables Vol C Tables 4.2.6.8 and 6.1.1.4'
P P 0.2955 0.4335 'International Tables Vol C Tables 4.2.6.8 and 6.1.1.4'

loop_
_geom_angle_atom_site_label_1
_geom_angle_atom_site_label_2
_geom_angle_atom_site_label_3
_geom_angle
_geom_angle_site_symmetry_1
_geom_angle_site_symmetry_3
_geom_angle_publ_flag
N1 Ga1 N2 88.16(14) . . ?
N1 Ga1 C37 114.43(14) . . ?
N2 Ga1 C37 117.93(14) . . ?
N1 Ga1 P1 121.55(10) . . ?
N2 Ga1 P1 119.95(10) . . ?
C37 Ga1 P1 96.75(10) . . ?
P2 P1 Ga1 103.80(5) . . ?
C50 P2 C49 104.9(3) . . ?
C50 P2 C48 103.6(3) . . ?
C49 P2 C48 102.1(3) . . ?
C50 P2 P1 118.14(16) . . ?
C49 P2 P1 112.9(2) . . ?
C48 P2 P1 113.45(19) . . ?
C1 N1 C13 116.5(3) . . ?
C1 N1 Ga1 105.6(3) . . ?
C13 N1 Ga1 132.6(3) . . ?
C2 N2 C25 119.1(3) . . ?
C2 N2 Ga1 106.1(3) . . ?
C25 N2 Ga1 133.3(3) . . ?
C37 N3 C38 110.4(3) . . ?
C37 N3 C42 123.1(3) . . ?
C38 N3 C42 126.3(3) . . ?
C37 N4 C39 110.2(3) . . ?
C37 N4 C45 121.7(3) . . ?
C39 N4 C45 127.0(3) . . ?
C2 C1 N1 120.4(4) . . ?
C2 C1 C5 108.4(4) . . ?
N1 C1 C5 131.0(4) . . ?
C1 C2 N2 118.9(3) . . ?
C1 C2 C3 110.1(4) . . ?
N2 C2 C3 130.9(4) . . ?
C12 C3 C4 118.6(4) . . ?
C12 C3 C2 136.5(4) . . ?
C4 C3 C2 104.8(4) . . ?
C9 C4 C3 123.7(5) . . ?
C9 C4 C5 124.6(5) . . ?
C3 C4 C5 111.6(4) . . ?
C6 C5 C4 118.7(4) . . ?
C6 C5 C1 136.2(4) . . ?
C4 C5 C1 105.1(4) . . ?
C5 C6 C7 118.2(5) . . ?
C5 C6 H6 120.9 . . ?
C7 C6 H6 120.9 . . ?
C8 C7 C6 121.9(5) . . ?
C8 C7 H7 119.0 . . ?
C6 C7 H7 119.0 . . ?
C7 C8 C9 121.6(4) . . ?
C7 C8 H8 119.2 . . ?
C9 C8 H8 119.2 . . ?
C10 C9 C4 116.3(5) . . ?
C10 C9 C8 128.7(5) . . ?
C4 C9 C8 114.9(5) . . ?
C11 C10 C9 121.0(4) . . ?
C11 C10 H10 119.5 . . ?
C9 C10 H10 119.5 . . ?
C10 C11 C12 122.0(5) . . ?
C10 C11 H11 119.0 . . ?
C12 C11 H11 119.0 . . ?
C3 C12 C11 118.2(5) . . ?
C3 C12 H12 120.9 . . ?
C11 C12 H12 120.9 . . ?
C14 C13 N1 119.0(4) . . ?
C14 C13 C18 120.4(4) . . ?
N1 C13 C18 120.6(4) . . ?
C13 C14 C15 117.6(5) . . ?
C13 C14 C19 121.7(5) . . ?
C15 C14 C19 120.7(5) . . ?
C16 C15 C14 121.8(5) . . ?
C16 C15 H15 119.1 . . ?
C14 C15 H15 119.1 . . ?
C15 C16 C17 120.2(5) . . ?
C15 C16 H16 119.9 . . ?
C17 C16 H16 119.9 . . ?
C16 C17 C18 121.4(6) . . ?
C16 C17 H17 119.3 . . ?
C18 C17 H17 119.3 . . ?
C17 C18 C13 118.4(4) . . ?
C17 C18 C22 119.5(5) . . ?
C13 C18 C22 122.1(4) . . ?
C14 C19 C20 113.6(5) . . ?
C14 C19 C21 110.4(5) . . ?
C20 C19 C21 110.1(5) . . ?
C14 C19 H19 107.5 . . ?
C20 C19 H19 107.5 . . ?
C21 C19 H19 107.5 . . ?
C19 C20 H20A 109.5 . . ?
C19 C20 H20B 109.5 . . ?
H20A C20 H20B 109.5 . . ?
C19 C20 H20C 109.5 . . ?
H20A C20 H20C 109.5 . . ?
H20B C20 H20C 109.5 . . ?
C19 C21 H21A 109.5 . . ?
C19 C21 H21B 109.5 . . ?
H21A C21 H21B 109.5 . . ?
C19 C21 H21C 109.5 . . ?
H21A C21 H21C 109.5 . . ?
H21B C21 H21C 109.5 . . ?
C18 C22 C23 110.6(4) . . ?
C18 C22 C24 111.2(4) . . ?
C23 C22 C24 110.7(4) . . ?
C18 C22 H22 108.1 . . ?
C23 C22 H22 108.1 . . ?
C24 C22 H22 108.1 . . ?
C22 C23 H23A 109.5 . . ?
C22 C23 H23B 109.5 . . ?
H23A C23 H23B 109.5 . . ?
C22 C23 H23C 109.5 . . ?
H23A C23 H23C 109.5 . . ?
H23B C23 H23C 109.5 . . ?
C22 C24 H24A 109.5 . . ?
C22 C24 H24B 109.5 . . ?
H24A C24 H24B 109.5 . . ?
C22 C24 H24C 109.5 . . ?
H24A C24 H24C 109.5 . . ?
H24B C24 H24C 109.5 . . ?
C26 C25 N2 120.2(4) . . ?
C26 C25 C30 118.9(4) . . ?
N2 C25 C30 120.9(4) . . ?
C27 C26 C25 119.5(5) . . ?
C27 C26 C31 119.8(5) . . ?
C25 C26 C31 120.5(4) . . ?
C28 C27 C26 121.7(5) . . ?
C28 C27 H27 119.2 . . ?
C26 C27 H27 119.2 . . ?
C29 C28 C27 119.0(4) . . ?
C29 C28 H28 120.5 . . ?
C27 C28 H28 120.5 . . ?
C28 C29 C30 122.2(5) . . ?
C28 C29 H29 118.9 . . ?
C30 C29 H29 118.9 . . ?
C29 C30 C25 118.6(4) . . ?
C29 C30 C34 118.7(4) . . ?
C25 C30 C34 122.7(4) . . ?
C26 C31 C32 113.1(5) . . ?
C26 C31 C33 108.7(4) . . ?
C32 C31 C33 112.3(5) . . ?
C26 C31 H31 107.5 . . ?
C32 C31 H31 107.5 . . ?
C33 C31 H31 107.5 . . ?
C31 C32 H32A 109.5 . . ?
C31 C32 H32B 109.5 . . ?
H32A C32 H32B 109.5 . . ?
C31 C32 H32C 109.5 . . ?
H32A C32 H32C 109.5 . . ?
H32B C32 H32C 109.5 . . ?
C31 C33 H33A 109.5 . . ?
C31 C33 H33B 109.5 . . ?
H33A C33 H33B 109.5 . . ?
C31 C33 H33C 109.5 . . ?
H33A C33 H33C 109.5 . . ?
H33B C33 H33C 109.5 . . ?
C30 C34 C35 111.4(4) . . ?
C30 C34 C36 112.2(4) . . ?
C35 C34 C36 109.5(4) . . ?
C30 C34 H34 107.8 . . ?
C35 C34 H34 107.8 . . ?
C36 C34 H34 107.8 . . ?
C34 C35 H35A 109.5 . . ?
C34 C35 H35B 109.5 . . ?
H35A C35 H35B 109.5 . . ?
C34 C35 H35C 109.5 . . ?
H35A C35 H35C 109.5 . . ?
H35B C35 H35C 109.5 . . ?
C34 C36 H36A 109.5 . . ?
C34 C36 H36B 109.5 . . ?
H36A C36 H36B 109.5 . . ?
C34 C36 H36C 109.5 . . ?
H36A C36 H36C 109.5 . . ?
H36B C36 H36C 109.5 . . ?
N4 C37 N3 105.6(3) . . ?
N4 C37 Ga1 129.0(3) . . ?
N3 C37 Ga1 124.1(3) . . ?
C39 C38 N3 106.8(4) . . ?
C39 C38 C40 128.3(4) . . ?
N3 C38 C40 124.8(4) . . ?
C38 C39 N4 106.9(4) . . ?
C38 C39 C41 128.1(4) . . ?
N4 C39 C41 125.0(4) . . ?
C38 C40 H40A 109.5 . . ?
C38 C40 H40B 109.5 . . ?
H40A C40 H40B 109.5 . . ?
C38 C40 H40C 109.5 . . ?
H40A C40 H40C 109.5 . . ?
H40B C40 H40C 109.5 . . ?
C39 C41 H41A 109.5 . . ?
C39 C41 H41B 109.5 . . ?
H41A C41 H41B 109.5 . . ?
C39 C41 H41C 109.5 . . ?
H41A C41 H41C 109.5 . . ?
H41B C41 H41C 109.5 . . ?
N3 C42 C43 110.1(4) . . ?
N3 C42 C44 112.8(4) . . ?
C43 C42 C44 113.5(4) . . ?
N3 C42 H42 106.7 . . ?
C43 C42 H42 106.7 . . ?
C44 C42 H42 106.7 . . ?
C42 C43 H43A 109.5 . . ?
C42 C43 H43B 109.5 . . ?
H43A C43 H43B 109.5 . . ?
C42 C43 H43C 109.5 . . ?
H43A C43 H43C 109.5 . . ?
H43B C43 H43C 109.5 . . ?
C42 C44 H44A 109.5 . . ?
C42 C44 H44B 109.5 . . ?
H44A C44 H44B 109.5 . . ?
C42 C44 H44C 109.5 . . ?
H44A C44 H44C 109.5 . . ?
H44B C44 H44C 109.5 . . ?
N4 C45 C46 110.0(4) . . ?
N4 C45 C47 114.0(4) . . ?
C46 C45 C47 111.9(4) . . ?
N4 C45 H45 106.8 . . ?
C46 C45 H45 106.8 . . ?
C47 C45 H45 106.8 . . ?
C45 C46 H46A 109.5 . . ?
C45 C46 H46B 109.5 . . ?
H46A C46 H46B 109.5 . . ?
C45 C46 H46C 109.5 . . ?
H46A C46 H46C 109.5 . . ?
H46B C46 H46C 109.5 . . ?
C45 C47 H47A 109.5 . . ?
C45 C47 H47B 109.5 . . ?
H47A C47 H47B 109.5 . . ?
C45 C47 H47C 109.5 . . ?
H47A C47 H47C 109.5 . . ?
H47B C47 H47C 109.5 . . ?
P2 C48 H48A 109.5 . . ?
P2 C48 H48B 109.5 . . ?
H48A C48 H48B 109.5 . . ?
P2 C48 H48C 109.5 . . ?
H48A C48 H48C 109.5 . . ?
H48B C48 H48C 109.5 . . ?
P2 C49 H49A 109.5 . . ?
P2 C49 H49B 109.5 . . ?
H49A C49 H49B 109.5 . . ?
P2 C49 H49C 109.5 . . ?
H49A C49 H49C 109.5 . . ?
H49B C49 H49C 109.5 . . ?
P2 C50 H50A 109.5 . . ?
P2 C50 H50B 109.5 . . ?
H50A C50 H50B 109.5 . . ?
P2 C50 H50C 109.5 . . ?
H50A C50 H50C 109.5 . . ?
H50B C50 H50C 109.5 . . ?
N102 Ga11 N101 87.59(13) . . ?
N102 Ga11 C137 114.20(13) . . ?
N101 Ga11 C137 119.24(13) . . ?
N102 Ga11 P101 123.53(9) . . ?
N101 Ga11 P101 120.94(9) . . ?
C137 Ga11 P101 93.87(10) . . ?
P102 P101 Ga11 103.73(5) . . ?
C150 P102 C149 103.8(2) . . ?
C150 P102 C148 105.8(2) . . ?
C149 P102 C148 101.8(3) . . ?
C150 P102 P101 117.75(15) . . ?
C149 P102 P101 113.89(17) . . ?
C148 P102 P101 112.15(19) . . ?
C101 N101 C113 119.1(3) . . ?
C101 N101 Ga11 106.7(2) . . ?
C113 N101 Ga11 130.7(2) . . ?
C102 N102 C125 117.3(3) . . ?
C102 N102 Ga11 106.7(2) . . ?
C125 N102 Ga11 132.7(2) . . ?
C137 N103 C138 110.6(3) . . ?
C137 N103 C142 122.3(3) . . ?
C138 N103 C142 126.5(3) . . ?
C137 N104 C139 110.7(3) . . ?
C137 N104 C145 122.7(3) . . ?
C139 N104 C145 126.2(3) . . ?
C102 C101 N101 119.0(3) . . ?
C102 C101 C105 109.5(3) . . ?
N101 C101 C105 131.4(3) . . ?
C101 C102 N102 119.4(3) . . ?
C101 C102 C103 108.9(3) . . ?
N102 C102 C103 131.7(3) . . ?
C112 C103 C104 117.2(4) . . ?
C112 C103 C102 137.1(4) . . ?
C104 C103 C102 105.7(3) . . ?
C109 C104 C103 124.8(4) . . ?
C109 C104 C105 124.4(4) . . ?
C103 C104 C105 110.7(3) . . ?
C106 C105 C104 117.7(4) . . ?
C106 C105 C101 137.1(4) . . ?
C104 C105 C101 105.2(3) . . ?
C105 C106 C107 118.8(4) . . ?
C105 C106 H106 120.6 . . ?
C107 C106 H106 120.6 . . ?
C108 C107 C106 123.4(4) . . ?
C108 C107 H107 118.3 . . ?
C106 C107 H107 118.3 . . ?
C107 C108 C109 119.2(4) . . ?
C107 C108 H108 120.4 . . ?
C109 C108 H108 120.4 . . ?
C104 C109 C110 116.1(4) . . ?
C104 C109 C108 116.5(4) . . ?
C110 C109 C108 127.4(4) . . ?
C111 C110 C109 119.9(4) . . ?
C111 C110 H110 120.1 . . ?
C109 C110 H110 120.1 . . ?
C110 C111 C112 123.0(4) . . ?
C110 C111 H111 118.5 . . ?
C112 C111 H111 118.5 . . ?
C103 C112 C111 119.0(4) . . ?
C103 C112 H112 120.5 . . ?
C111 C112 H112 120.5 . . ?
C118 C113 C114 119.3(3) . . ?
C118 C113 N101 121.3(3) . . ?
C114 C113 N101 119.3(3) . . ?
C115 C114 C113 118.9(4) . . ?
C115 C114 C119 120.4(4) . . ?
C113 C114 C119 120.5(4) . . ?
C116 C115 C114 121.3(4) . . ?
C116 C115 H115 119.4 . . ?
C114 C115 H115 119.4 . . ?
C115 C116 C117 120.1(4) . . ?
C115 C116 H116 120.0 . . ?
C117 C116 H116 120.0 . . ?
C116 C117 C118 120.9(4) . . ?
C116 C117 H117 119.6 . . ?
C118 C117 H117 119.6 . . ?
C117 C118 C113 119.3(4) . . ?
C117 C118 C122 117.2(4) . . ?
C113 C118 C122 123.5(3) . . ?
C114 C119 C121 109.0(4) . . ?
C114 C119 C120 113.4(4) . . ?
C121 C119 C120 110.0(4) . . ?
C114 C119 H119 108.1 . . ?
C121 C119 H119 108.1 . . ?
C120 C119 H119 108.1 . . ?
C119 C120 H12A 109.5 . . ?
C119 C120 H12B 109.5 . . ?
H12A C120 H12B 109.5 . . ?
C119 C120 H12C 109.5 . . ?
H12A C120 H12C 109.5 . . ?
H12B C120 H12C 109.5 . . ?
C119 C121 H12D 109.5 . . ?
C119 C121 H12E 109.5 . . ?
H12D C121 H12E 109.5 . . ?
C119 C121 H12F 109.5 . . ?
H12D C121 H12F 109.5 . . ?
H12E C121 H12F 109.5 . . ?
C118 C122 C123 110.9(4) . . ?
C118 C122 C124 111.7(4) . . ?
C123 C122 C124 109.7(4) . . ?
C118 C122 H122 108.2 . . ?
C123 C122 H122 108.2 . . ?
C124 C122 H122 108.2 . . ?
C122 C123 H12G 109.5 . . ?
C122 C123 H12H 109.5 . . ?
H12G C123 H12H 109.5 . . ?
C122 C123 H12I 109.5 . . ?
H12G C123 H12I 109.5 . . ?
H12H C123 H12I 109.5 . . ?
C122 C124 H12J 109.5 . . ?
C122 C124 H12K 109.5 . . ?
H12J C124 H12K 109.5 . . ?
C122 C124 H12L 109.5 . . ?
H12J C124 H12L 109.5 . . ?
H12K C124 H12L 109.5 . . ?
C130 C125 C126 120.2(4) . . ?
C130 C125 N102 120.7(3) . . ?
C126 C125 N102 119.1(3) . . ?
C127 C126 C125 118.4(4) . . ?
C127 C126 C131 120.4(4) . . ?
C125 C126 C131 121.1(4) . . ?
C128 C127 C126 121.4(4) . . ?
C128 C127 H127 119.3 . . ?
C126 C127 H127 119.3 . . ?
C129 C128 C127 119.8(4) . . ?
C129 C128 H128 120.1 . . ?
C127 C128 H128 120.1 . . ?
C128 C129 C130 121.7(4) . . ?
C128 C129 H129 119.1 . . ?
C130 C129 H129 119.1 . . ?
C129 C130 C125 118.5(4) . . ?
C129 C130 C134 119.1(4) . . ?
C125 C130 C134 122.5(4) . . ?
C126 C131 C133 109.9(4) . . ?
C126 C131 C132 113.4(4) . . ?
C133 C131 C132 110.1(3) . . ?
C126 C131 H131 107.8 . . ?
C133 C131 H131 107.8 . . ?
C132 C131 H131 107.8 . . ?
C131 C132 H13A 109.5 . . ?
C131 C132 H13B 109.5 . . ?
H13A C132 H13B 109.5 . . ?
C131 C132 H13C 109.5 . . ?
H13A C132 H13C 109.5 . . ?
H13B C132 H13C 109.5 . . ?
C131 C133 H13D 109.5 . . ?
C131 C133 H13E 109.5 . . ?
H13D C133 H13E 109.5 . . ?
C131 C133 H13F 109.5 . . ?
H13D C133 H13F 109.5 . . ?
H13E C133 H13F 109.5 . . ?
C135 C134 C136 110.6(4) . . ?
C135 C134 C130 111.5(4) . . ?
C136 C134 C130 111.6(4) . . ?
C135 C134 H134 107.6 . . ?
C136 C134 H134 107.6 . . ?
C130 C134 H134 107.6 . . ?
C134 C135 H13G 109.5 . . ?
C134 C135 H13H 109.5 . . ?
H13G C135 H13H 109.5 . . ?
C134 C135 H13I 109.5 . . ?
H13G C135 H13I 109.5 . . ?
H13H C135 H13I 109.5 . . ?
C134 C136 H13J 109.5 . . ?
C134 C136 H13K 109.5 . . ?
H13J C136 H13K 109.5 . . ?
C134 C136 H13L 109.5 . . ?
H13J C136 H13L 109.5 . . ?
H13K C136 H13L 109.5 . . ?
N104 C137 N103 105.1(3) . . ?
N104 C137 Ga11 124.7(3) . . ?
N103 C137 Ga11 128.4(3) . . ?
C139 C138 N103 106.4(4) . . ?
C139 C138 C140 128.6(4) . . ?
N103 C138 C140 125.0(4) . . ?
C138 C139 N104 107.2(4) . . ?
C138 C139 C141 128.1(4) . . ?
N104 C139 C141 124.7(4) . . ?
C138 C140 H14A 109.5 . . ?
C138 C140 H14B 109.5 . . ?
H14A C140 H14B 109.5 . . ?
C138 C140 H14C 109.5 . . ?
H14A C140 H14C 109.5 . . ?
H14B C140 H14C 109.5 . . ?
C139 C141 H14D 109.5 . . ?
C139 C141 H14E 109.5 . . ?
H14D C141 H14E 109.5 . . ?
C139 C141 H14F 109.5 . . ?
H14D C141 H14F 109.5 . . ?
H14E C141 H14F 109.5 . . ?
N103 C142 C143 109.9(4) . . ?
N103 C142 C144 113.7(4) . . ?
C143 C142 C144 112.5(4) . . ?
N103 C142 H142 106.7 . . ?
C143 C142 H142 106.7 . . ?
C144 C142 H142 106.7 . . ?
C142 C143 H14G 109.5 . . ?
C142 C143 H14H 109.5 . . ?
H14G C143 H14H 109.5 . . ?
C142 C143 H14I 109.5 . . ?
H14G C143 H14I 109.5 . . ?
H14H C143 H14I 109.5 . . ?
C142 C144 H14J 109.5 . . ?
C142 C144 H14K 109.5 . . ?
H14J C144 H14K 109.5 . . ?
C142 C144 H14L 109.5 . . ?
H14J C144 H14L 109.5 . . ?
H14K C144 H14L 109.5 . . ?
N104 C145 C146 110.5(3) . . ?
N104 C145 C147 112.8(4) . . ?
C146 C145 C147 112.3(3) . . ?
N104 C145 H145 107.0 . . ?
C146 C145 H145 107.0 . . ?
C147 C145 H145 107.0 . . ?
C145 C146 H14M 109.5 . . ?
C145 C146 H14N 109.5 . . ?
H14M C146 H14N 109.5 . . ?
C145 C146 H14O 109.5 . . ?
H14M C146 H14O 109.5 . . ?
H14N C146 H14O 109.5 . . ?
C145 C147 H14P 109.5 . . ?
C145 C147 H14Q 109.5 . . ?
H14P C147 H14Q 109.5 . . ?
C145 C147 H14R 109.5 . . ?
H14P C147 H14R 109.5 . . ?
H14Q C147 H14R 109.5 . . ?
P102 C148 H14S 109.5 . . ?
P102 C148 H14T 109.5 . . ?
H14S C148 H14T 109.5 . . ?
P102 C148 H14U 109.5 . . ?
H14S C148 H14U 109.5 . . ?
H14T C148 H14U 109.5 . . ?
P102 C149 H14V 109.5 . . ?
P102 C149 H14W 109.5 . . ?
H14V C149 H14W 109.5 . . ?
P102 C149 H14$ 109.5 . . ?
H14V C149 H14$ 109.5 . . ?
H14W C149 H14$ 109.5 . . ?
P102 C150 H15A 109.5 . . ?
P102 C150 H15B 109.5 . . ?
H15A C150 H15B 109.5 . . ?
P102 C150 H15C 109.5 . . ?
H15A C150 H15C 109.5 . . ?
H15B C150 H15C 109.5 . . ?
N201 Ga21 N202 87.78(13) . . ?
N201 Ga21 C237 114.39(14) . . ?
N202 Ga21 C237 119.38(14) . . ?
N201 Ga21 P201 123.01(9) . . ?
N202 Ga21 P201 120.01(9) . . ?
C237 Ga21 P201 94.71(10) . . ?
P202 P201 Ga21 103.68(5) . . ?
C250 P202 C249 105.0(2) . . ?
C250 P202 C248 103.6(2) . . ?
C249 P202 C248 101.4(2) . . ?
C250 P202 P201 117.69(15) . . ?
C249 P202 P201 113.37(18) . . ?
C248 P202 P201 113.98(17) . . ?
C201 N201 C213 117.6(3) . . ?
C201 N201 Ga21 106.6(2) . . ?
C213 N201 Ga21 132.8(2) . . ?
C202 N202 C225 118.4(3) . . ?
C202 N202 Ga21 106.6(2) . . ?
C225 N202 Ga21 131.7(2) . . ?
C237 N203 C238 110.4(3) . . ?
C237 N203 C242 123.5(3) . . ?
C238 N203 C242 126.0(3) . . ?
C237 N204 C239 110.5(3) . . ?
C237 N204 C245 122.1(3) . . ?
C239 N204 C245 126.4(3) . . ?
C202 C201 N201 119.1(3) . . ?
C202 C201 C205 109.1(3) . . ?
N201 C201 C205 131.7(3) . . ?
C201 C202 N202 119.1(3) . . ?
C201 C202 C203 109.4(3) . . ?
N202 C202 C203 131.4(3) . . ?
C212 C203 C204 117.5(4) . . ?
C212 C203 C202 137.0(4) . . ?
C204 C203 C202 105.5(3) . . ?
C209 C204 C203 124.7(4) . . ?
C209 C204 C205 124.7(4) . . ?
C203 C204 C205 110.6(3) . . ?
C206 C205 C204 117.6(3) . . ?
C206 C205 C201 136.9(4) . . ?
C204 C205 C201 105.4(3) . . ?
C205 C206 C207 118.5(4) . . ?
C205 C206 H206 120.7 . . ?
C207 C206 H206 120.7 . . ?
C208 C207 C206 122.8(4) . . ?
C208 C207 H207 118.6 . . ?
C206 C207 H207 118.6 . . ?
C207 C208 C209 120.0(4) . . ?
C207 C208 H208 120.0 . . ?
C209 C208 H208 120.0 . . ?
C204 C209 C210 116.2(4) . . ?
C204 C209 C208 116.4(4) . . ?
C210 C209 C208 127.4(4) . . ?
C211 C210 C209 120.2(4) . . ?
C211 C210 H210 119.9 . . ?
C209 C210 H210 119.9 . . ?
C210 C211 C212 122.4(4) . . ?
C210 C211 H211 118.8 . . ?
C212 C211 H211 118.8 . . ?
C203 C212 C211 119.0(4) . . ?
C203 C212 H212 120.5 . . ?
C211 C212 H212 120.5 . . ?
C218 C213 C214 119.8(4) . . ?
C218 C213 N201 120.7(3) . . ?
C214 C213 N201 119.5(3) . . ?
C215 C214 C213 118.1(4) . . ?
C215 C214 C219 120.6(4) . . ?
C213 C214 C219 121.1(4) . . ?
C216 C215 C214 122.2(4) . . ?
C216 C215 H215 118.9 . . ?
C214 C215 H215 118.9 . . ?
C215 C216 C217 119.7(4) . . ?
C215 C216 H216 120.1 . . ?
C217 C216 H216 120.1 . . ?
C216 C217 C218 121.0(4) . . ?
C216 C217 H217 119.5 . . ?
C218 C217 H217 119.5 . . ?
C217 C218 C213 119.0(4) . . ?
C217 C218 C222 118.5(4) . . ?
C213 C218 C222 122.5(4) . . ?
C214 C219 C221 109.2(3) . . ?
C214 C219 C220 113.3(4) . . ?
C221 C219 C220 110.5(4) . . ?
C214 C219 H219 107.9 . . ?
C221 C219 H219 107.9 . . ?
C220 C219 H219 107.9 . . ?
C219 C220 H22A 109.5 . . ?
C219 C220 H22B 109.5 . . ?
H22A C220 H22B 109.5 . . ?
C219 C220 H22C 109.5 . . ?
H22A C220 H22C 109.5 . . ?
H22B C220 H22C 109.5 . . ?
C219 C221 H22D 109.5 . . ?
C219 C221 H22E 109.5 . . ?
H22D C221 H22E 109.5 . . ?
C219 C221 H22F 109.5 . . ?
H22D C221 H22F 109.5 . . ?
H22E C221 H22F 109.5 . . ?
C223 C222 C224 110.7(4) . . ?
C223 C222 C218 111.7(4) . . ?
C224 C222 C218 111.6(4) . . ?
C223 C222 H222 107.5 . . ?
C224 C222 H222 107.5 . . ?
C218 C222 H222 107.5 . . ?
C222 C223 H22G 109.5 . . ?
C222 C223 H22H 109.5 . . ?
H22G C223 H22H 109.5 . . ?
C222 C223 H22I 109.5 . . ?
H22G C223 H22I 109.5 . . ?
H22H C223 H22I 109.5 . . ?
C222 C224 H22J 109.5 . . ?
C222 C224 H22K 109.5 . . ?
H22J C224 H22K 109.5 . . ?
C222 C224 H22L 109.5 . . ?
H22J C224 H22L 109.5 . . ?
H22K C224 H22L 109.5 . . ?
C226 C225 C230 119.7(3) . . ?
C226 C225 N202 119.4(3) . . ?
C230 C225 N202 120.9(3) . . ?
C227 C226 C225 119.3(4) . . ?
C227 C226 C231 119.8(4) . . ?
C225 C226 C231 120.7(4) . . ?
C226 C227 C228 120.9(4) . . ?
C226 C227 H227 119.6 . . ?
C228 C227 H227 119.6 . . ?
C229 C228 C227 119.6(4) . . ?
C229 C228 H228 120.2 . . ?
C227 C228 H228 120.2 . . ?
C228 C229 C230 121.8(4) . . ?
C228 C229 H229 119.1 . . ?
C230 C229 H229 119.1 . . ?
C229 C230 C225 118.6(4) . . ?
C229 C230 C234 117.4(4) . . ?
C225 C230 C234 124.1(3) . . ?
C232 C231 C226 113.2(4) . . ?
C232 C231 C233 110.9(4) . . ?
C226 C231 C233 109.3(4) . . ?
C232 C231 H231 107.7 . . ?
C226 C231 H231 107.7 . . ?
C233 C231 H231 107.7 . . ?
C231 C232 H23D 109.5 . . ?
C231 C232 H23E 109.5 . . ?
H23D C232 H23E 109.5 . . ?
C231 C232 H23F 109.5 . . ?
H23D C232 H23F 109.5 . . ?
H23E C232 H23F 109.5 . . ?
C231 C233 H23G 109.5 . . ?
C231 C233 H23H 109.5 . . ?
H23G C233 H23H 109.5 . . ?
C231 C233 H23I 109.5 . . ?
H23G C233 H23I 109.5 . . ?
H23H C233 H23I 109.5 . . ?
C230 C234 C235 111.4(4) . . ?
C230 C234 C236 111.8(4) . . ?
C235 C234 C236 110.0(3) . . ?
C230 C234 H234 107.8 . . ?
C235 C234 H234 107.8 . . ?
C236 C234 H234 107.8 . . ?
C234 C235 H23J 109.5 . . ?
C234 C235 H23K 109.5 . . ?
H23J C235 H23K 109.5 . . ?
C234 C235 H23L 109.5 . . ?
H23J C235 H23L 109.5 . . ?
H23K C235 H23L 109.5 . . ?
C234 C236 H23M 109.5 . . ?
C234 C236 H23N 109.5 . . ?
H23M C236 H23N 109.5 . . ?
C234 C236 H23O 109.5 . . ?
H23M C236 H23O 109.5 . . ?
H23N C236 H23O 109.5 . . ?
N204 C237 N203 105.3(3) . . ?
N204 C237 Ga21 128.7(3) . . ?
N203 C237 Ga21 124.1(3) . . ?
C239 C238 N203 106.7(3) . . ?
C239 C238 C240 128.3(4) . . ?
N203 C238 C240 125.0(4) . . ?
C238 C239 N204 107.1(3) . . ?
C238 C239 C241 127.7(4) . . ?
N204 C239 C241 125.2(4) . . ?
C238 C240 H24D 109.5 . . ?
C238 C240 H24E 109.5 . . ?
H24D C240 H24E 109.5 . . ?
C238 C240 H24F 109.5 . . ?
H24D C240 H24F 109.5 . . ?
H24E C240 H24F 109.5 . . ?
C239 C241 H24G 109.5 . . ?
C239 C241 H24H 109.5 . . ?
H24G C241 H24H 109.5 . . ?
C239 C241 H24I 109.5 . . ?
H24G C241 H24I 109.5 . . ?
H24H C241 H24I 109.5 . . ?
N203 C242 C244 112.3(3) . . ?
N203 C242 C243 111.4(3) . . ?
C244 C242 C243 112.9(3) . . ?
N203 C242 H242 106.5 . . ?
C244 C242 H242 106.5 . . ?
C243 C242 H242 106.5 . . ?
C242 C243 H24J 109.5 . . ?
C242 C243 H24K 109.5 . . ?
H24J C243 H24K 109.5 . . ?
C242 C243 H24L 109.5 . . ?
H24J C243 H24L 109.5 . . ?
H24K C243 H24L 109.5 . . ?
C242 C244 H24M 109.5 . . ?
C242 C244 H24N 109.5 . . ?
H24M C244 H24N 109.5 . . ?
C242 C244 H24O 109.5 . . ?
H24M C244 H24O 109.5 . . ?
H24N C244 H24O 109.5 . . ?
N204 C245 C246 109.9(4) . . ?
N204 C245 C247 113.1(4) . . ?
C246 C245 C247 113.1(4) . . ?
N204 C245 H245 106.8 . . ?
C246 C245 H245 106.8 . . ?
C247 C245 H245 106.8 . . ?
C245 C246 H24P 109.5 . . ?
C245 C246 H24Q 109.5 . . ?
H24P C246 H24Q 109.5 . . ?
C245 C246 H24R 109.5 . . ?
H24P C246 H24R 109.5 . . ?
H24Q C246 H24R 109.5 . . ?
C245 C247 H24S 109.5 . . ?
C245 C247 H24T 109.5 . . ?
H24S C247 H24T 109.5 . . ?
C245 C247 H24U 109.5 . . ?
H24S C247 H24U 109.5 . . ?
H24T C247 H24U 109.5 . . ?
P202 C248 H24V 109.5 . . ?
P202 C248 H24W 109.5 . . ?
H24V C248 H24W 109.5 . . ?
P202 C248 H243 109.5 . . ?
H24V C248 H243 109.5 . . ?
H24W C248 H243 109.5 . . ?
P202 C249 H244 109.5 . . ?
P202 C249 H246 109.5 . . ?
H244 C249 H246 109.5 . . ?
P202 C249 H247 109.5 . . ?
H244 C249 H247 109.5 . . ?
H246 C249 H247 109.5 . . ?
P202 C250 H25A 109.5 . . ?
P202 C250 H25B 109.5 . . ?
H25A C250 H25B 109.5 . . ?
P202 C250 H25C 109.5 . . ?
H25A C250 H25C 109.5 . . ?
H25B C250 H25C 109.5 . . ?
C2S C1S H1S1 109.5 . . ?
C2S C1S H1S2 109.5 . . ?
H1S1 C1S H1S2 109.5 . . ?
C2S C1S H1S3 109.5 . . ?
H1S1 C1S H1S3 109.5 . . ?
H1S2 C1S H1S3 109.5 . . ?
C1S C2S O1S 105.0(11) . . ?
C1S C2S H2S1 110.7 . . ?
O1S C2S H2S1 110.7 . . ?
C1S C2S H2S2 110.7 . . ?
O1S C2S H2S2 110.7 . . ?
H2S1 C2S H2S2 108.8 . . ?
C3S O1S C2S 121.0(11) . . ?
O1S C3S C4S 119.6(14) . . ?
O1S C3S H3S1 107.4 . . ?
C4S C3S H3S1 107.4 . . ?
O1S C3S H3S2 107.4 . . ?
C4S C3S H3S2 107.4 . . ?
H3S1 C3S H3S2 107.0 . . ?
C3S C4S H4S1 109.5 . . ?
C3S C4S H4S2 109.5 . . ?
H4S1 C4S H4S2 109.5 . . ?
C3S C4S H4S3 109.5 . . ?
H4S1 C4S H4S3 109.5 . . ?
H4S2 C4S H4S3 109.5 . . ?
C2T C1T H1T1 109.5 . . ?
C2T C1T H1T2 109.5 . . ?
H1T1 C1T H1T2 109.5 . . ?
C2T C1T H1T3 109.5 . . ?
H1T1 C1T H1T3 109.5 . . ?
H1T2 C1T H1T3 109.5 . . ?
O1T C2T C1T 116.2(11) . . ?
O1T C2T H2T1 108.2 . . ?
C1T C2T H2T1 108.2 . . ?
O1T C2T H2T2 108.2 . . ?
C1T C2T H2T2 108.2 . . ?
H2T1 C2T H2T2 107.4 . . ?
C2T O1T C3T 118.5(9) . . ?
O1T C3T C4T 114.4(9) . . ?
O1T C3T H3T1 108.7 . . ?
C4T C3T H3T1 108.7 . . ?
O1T C3T H3T2 108.7 . . ?
C4T C3T H3T2 108.7 . . ?
H3T1 C3T H3T2 107.6 . . ?
C3T C4T H4T1 109.5 . . ?
C3T C4T H4T2 109.5 . . ?
H4T1 C4T H4T2 109.5 . . ?
C3T C4T H4T3 109.5 . . ?
H4T1 C4T H4T3 109.5 . . ?
H4T2 C4T H4T3 109.5 . . ?

loop_
_geom_bond_atom_site_label_1
_geom_bond_atom_site_label_2
_geom_bond_distance
_geom_bond_site_symmetry_2
_geom_bond_publ_flag
Ga1 N1 1.961(3) . ?
Ga1 N2 1.984(3) . ?
Ga1 C37 2.098(4) . ?
Ga1 P1 2.3171(11) . ?
P1 P2 2.0830(15) . ?
P2 C50 1.806(5) . ?
P2 C49 1.814(6) . ?
P2 C48 1.824(5) . ?
N1 C1 1.403(5) . ?
N1 C13 1.417(5) . ?
N2 C2 1.389(5) . ?
N2 C25 1.423(5) . ?
N3 C37 1.360(5) . ?
N3 C38 1.391(5) . ?
N3 C42 1.487(5) . ?
N4 C37 1.351(5) . ?
N4 C39 1.399(5) . ?
N4 C45 1.475(5) . ?
C1 C2 1.362(6) . ?
C1 C5 1.487(5) . ?
C2 C3 1.474(5) . ?
C3 C12 1.375(6) . ?
C3 C4 1.410(6) . ?
C4 C9 1.400(6) . ?
C4 C5 1.415(6) . ?
C5 C6 1.374(6) . ?
C6 C7 1.436(6) . ?
C6 H6 0.9500 . ?
C7 C8 1.366(8) . ?
C7 H7 0.9500 . ?
C8 C9 1.422(8) . ?
C8 H8 0.9500 . ?
C9 C10 1.398(8) . ?
C10 C11 1.369(8) . ?
C10 H10 0.9500 . ?
C11 C12 1.429(7) . ?
C11 H11 0.9500 . ?
C12 H12 0.9500 . ?
C13 C14 1.404(6) . ?
C13 C18 1.424(7) . ?
C14 C15 1.416(8) . ?
C14 C19 1.506(8) . ?
C15 C16 1.366(9) . ?
C15 H15 0.9500 . ?
C16 C17 1.370(8) . ?
C16 H16 0.9500 . ?
C17 C18 1.394(6) . ?
C17 H17 0.9500 . ?
C18 C22 1.510(6) . ?
C19 C20 1.528(8) . ?
C19 C21 1.532(8) . ?
C19 H19 1.0000 . ?
C20 H20A 0.9800 . ?
C20 H20B 0.9800 . ?
C20 H20C 0.9800 . ?
C21 H21A 0.9800 . ?
C21 H21B 0.9800 . ?
C21 H21C 0.9800 . ?
C22 C23 1.534(6) . ?
C22 C24 1.536(6) . ?
C22 H22 1.0000 . ?
C23 H23A 0.9800 . ?
C23 H23B 0.9800 . ?
C23 H23C 0.9800 . ?
C24 H24A 0.9800 . ?
C24 H24B 0.9800 . ?
C24 H24C 0.9800 . ?
C25 C26 1.404(6) . ?
C25 C30 1.426(6) . ?
C26 C27 1.392(7) . ?
C26 C31 1.519(7) . ?
C27 C28 1.378(8) . ?
C27 H27 0.9500 . ?
C28 C29 1.367(7) . ?
C28 H28 0.9500 . ?
C29 C30 1.394(6) . ?
C29 H29 0.9500 . ?
C30 C34 1.515(6) . ?
C31 C32 1.531(9) . ?
C31 C33 1.536(8) . ?
C31 H31 1.0000 . ?
C32 H32A 0.9800 . ?
C32 H32B 0.9800 . ?
C32 H32C 0.9800 . ?
C33 H33A 0.9800 . ?
C33 H33B 0.9800 . ?
C33 H33C 0.9800 . ?
C34 C35 1.531(6) . ?
C34 C36 1.534(6) . ?
C34 H34 1.0000 . ?
C35 H35A 0.9800 . ?
C35 H35B 0.9800 . ?
C35 H35C 0.9800 . ?
C36 H36A 0.9800 . ?
C36 H36B 0.9800 . ?
C36 H36C 0.9800 . ?
C38 C39 1.350(7) . ?
C38 C40 1.493(6) . ?
C39 C41 1.498(6) . ?
C40 H40A 0.9800 . ?
C40 H40B 0.9800 . ?
C40 H40C 0.9800 . ?
C41 H41A 0.9800 . ?
C41 H41B 0.9800 . ?
C41 H41C 0.9800 . ?
C42 C43 1.524(6) . ?
C42 C44 1.524(6) . ?
C42 H42 1.0000 . ?
C43 H43A 0.9800 . ?
C43 H43B 0.9800 . ?
C43 H43C 0.9800 . ?
C44 H44A 0.9800 . ?
C44 H44B 0.9800 . ?
C44 H44C 0.9800 . ?
C45 C46 1.512(7) . ?
C45 C47 1.533(6) . ?
C45 H45 1.0000 . ?
C46 H46A 0.9800 . ?
C46 H46B 0.9800 . ?
C46 H46C 0.9800 . ?
C47 H47A 0.9800 . ?
C47 H47B 0.9800 . ?
C47 H47C 0.9800 . ?
C48 H48A 0.9800 . ?
C48 H48B 0.9800 . ?
C48 H48C 0.9800 . ?
C49 H49A 0.9800 . ?
C49 H49B 0.9800 . ?
C49 H49C 0.9800 . ?
C50 H50A 0.9800 . ?
C50 H50B 0.9800 . ?
C50 H50C 0.9800 . ?
Ga11 N102 1.969(3) . ?
Ga11 N101 1.977(3) . ?
Ga11 C137 2.101(4) . ?
Ga11 P101 2.3170(10) . ?
P101 P102 2.0811(14) . ?
P102 C150 1.800(4) . ?
P102 C149 1.810(5) . ?
P102 C148 1.817(5) . ?
N101 C101 1.387(5) . ?
N101 C113 1.431(4) . ?
N102 C102 1.387(5) . ?
N102 C125 1.430(5) . ?
N103 C137 1.357(5) . ?
N103 C138 1.394(5) . ?
N103 C142 1.486(5) . ?
N104 C137 1.357(5) . ?
N104 C139 1.382(5) . ?
N104 C145 1.491(5) . ?
C101 C102 1.378(5) . ?
C101 C105 1.471(5) . ?
C102 C103 1.468(5) . ?
C103 C112 1.380(6) . ?
C103 C104 1.424(5) . ?
C104 C109 1.388(5) . ?
C104 C105 1.425(6) . ?
C105 C106 1.374(5) . ?
C106 C107 1.421(6) . ?
C106 H106 0.9500 . ?
C107 C108 1.366(7) . ?
C107 H107 0.9500 . ?
C108 C109 1.433(6) . ?
C108 H108 0.9500 . ?
C109 C110 1.428(6) . ?
C110 C111 1.362(7) . ?
C110 H110 0.9500 . ?
C111 C112 1.422(6) . ?
C111 H111 0.9500 . ?
C112 H112 0.9500 . ?
C113 C118 1.411(5) . ?
C113 C114 1.414(5) . ?
C114 C115 1.396(6) . ?
C114 C119 1.518(6) . ?
C115 C116 1.374(7) . ?
C115 H115 0.9500 . ?
C116 C117 1.377(7) . ?
C116 H116 0.9500 . ?
C117 C118 1.397(5) . ?
C117 H117 0.9500 . ?
C118 C122 1.523(6) . ?
C119 C121 1.530(7) . ?
C119 C120 1.532(7) . ?
C119 H119 1.0000 . ?
C120 H12A 0.9800 . ?
C120 H12B 0.9800 . ?
C120 H12C 0.9800 . ?
C121 H12D 0.9800 . ?
C121 H12E 0.9800 . ?
C121 H12F 0.9800 . ?
C122 C123 1.525(6) . ?
C122 C124 1.535(6) . ?
C122 H122 1.0000 . ?
C123 H12G 0.9800 . ?
C123 H12H 0.9800 . ?
C123 H12I 0.9800 . ?
C124 H12J 0.9800 . ?
C124 H12K 0.9800 . ?
C124 H12L 0.9800 . ?
C125 C130 1.410(6) . ?
C125 C126 1.417(5) . ?
C126 C127 1.396(6) . ?
C126 C131 1.510(6) . ?
C127 C128 1.386(7) . ?
C127 H127 0.9500 . ?
C128 C129 1.364(7) . ?
C128 H128 0.9500 . ?
C129 C130 1.402(6) . ?
C129 H129 0.9500 . ?
C130 C134 1.525(6) . ?
C131 C133 1.530(6) . ?
C131 C132 1.545(6) . ?
C131 H131 1.0000 . ?
C132 H13A 0.9800 . ?
C132 H13B 0.9800 . ?
C132 H13C 0.9800 . ?
C133 H13D 0.9800 . ?
C133 H13E 0.9800 . ?
C133 H13F 0.9800 . ?
C134 C135 1.518(7) . ?
C134 C136 1.521(6) . ?
C134 H134 1.0000 . ?
C135 H13G 0.9800 . ?
C135 H13H 0.9800 . ?
C135 H13I 0.9800 . ?
C136 H13J 0.9800 . ?
C136 H13K 0.9800 . ?
C136 H13L 0.9800 . ?
C138 C139 1.351(6) . ?
C138 C140 1.498(6) . ?
C139 C141 1.502(6) . ?
C140 H14A 0.9800 . ?
C140 H14B 0.9800 . ?
C140 H14C 0.9800 . ?
C141 H14D 0.9800 . ?
C141 H14E 0.9800 . ?
C141 H14F 0.9800 . ?
C142 C143 1.518(7) . ?
C142 C144 1.529(6) . ?
C142 H142 1.0000 . ?
C143 H14G 0.9800 . ?
C143 H14H 0.9800 . ?
C143 H14I 0.9800 . ?
C144 H14J 0.9800 . ?
C144 H14K 0.9800 . ?
C144 H14L 0.9800 . ?
C145 C146 1.518(6) . ?
C145 C147 1.522(6) . ?
C145 H145 1.0000 . ?
C146 H14M 0.9800 . ?
C146 H14N 0.9800 . ?
C146 H14O 0.9800 . ?
C147 H14P 0.9800 . ?
C147 H14Q 0.9800 . ?
C147 H14R 0.9800 . ?
C148 H14S 0.9800 . ?
C148 H14T 0.9800 . ?
C148 H14U 0.9800 . ?
C149 H14V 0.9800 . ?
C149 H14W 0.9800 . ?
C149 H14$ 0.9800 . ?
C150 H15A 0.9800 . ?
C150 H15B 0.9800 . ?
C150 H15C 0.9800 . ?
Ga21 N201 1.971(3) . ?
Ga21 N202 1.972(3) . ?
Ga21 C237 2.102(3) . ?
Ga21 P201 2.3214(10) . ?
P201 P202 2.0847(14) . ?
P202 C250 1.799(4) . ?
P202 C249 1.816(5) . ?
P202 C248 1.816(5) . ?
N201 C201 1.389(5) . ?
N201 C213 1.426(5) . ?
N202 C202 1.389(5) . ?
N202 C225 1.433(4) . ?
N203 C237 1.358(5) . ?
N203 C238 1.390(5) . ?
N203 C242 1.490(5) . ?
N204 C237 1.350(5) . ?
N204 C239 1.388(5) . ?
N204 C245 1.481(5) . ?
C201 C202 1.383(5) . ?
C201 C205 1.465(5) . ?
C202 C203 1.464(5) . ?
C203 C212 1.373(5) . ?
C203 C204 1.423(5) . ?
C204 C209 1.383(5) . ?
C204 C205 1.431(5) . ?
C205 C206 1.382(5) . ?
C206 C207 1.429(6) . ?
C206 H206 0.9500 . ?
C207 C208 1.373(7) . ?
C207 H207 0.9500 . ?
C208 C209 1.427(6) . ?
C208 H208 0.9500 . ?
C209 C210 1.425(6) . ?
C210 C211 1.362(7) . ?
C210 H210 0.9500 . ?
C211 C212 1.430(6) . ?
C211 H211 0.9500 . ?
C212 H212 0.9500 . ?
C213 C218 1.408(5) . ?
C213 C214 1.420(5) . ?
C214 C215 1.394(6) . ?
C214 C219 1.516(6) . ?
C215 C216 1.368(7) . ?
C215 H215 0.9500 . ?
C216 C217 1.380(7) . ?
C216 H216 0.9500 . ?
C217 C218 1.398(6) . ?
C217 H217 0.9500 . ?
C218 C222 1.528(6) . ?
C219 C221 1.527(6) . ?
C219 C220 1.539(5) . ?
C219 H219 1.0000 . ?
C220 H22A 0.9800 . ?
C220 H22B 0.9800 . ?
C220 H22C 0.9800 . ?
C221 H22D 0.9800 . ?
C221 H22E 0.9800 . ?
C221 H22F 0.9800 . ?
C222 C223 1.524(7) . ?
C222 C224 1.527(7) . ?
C222 H222 1.0000 . ?
C223 H22G 0.9800 . ?
C223 H22H 0.9800 . ?
C223 H22I 0.9800 . ?
C224 H22J 0.9800 . ?
C224 H22K 0.9800 . ?
C224 H22L 0.9800 . ?
C225 C226 1.412(5) . ?
C225 C230 1.412(5) . ?
C226 C227 1.393(6) . ?
C226 C231 1.528(6) . ?
C227 C228 1.394(7) . ?
C227 H227 0.9500 . ?
C228 C229 1.364(7) . ?
C228 H228 0.9500 . ?
C229 C230 1.405(5) . ?
C229 H229 0.9500 . ?
C230 C234 1.522(6) . ?
C231 C232 1.525(7) . ?
C231 C233 1.533(7) . ?
C231 H231 1.0000 . ?
C232 H23D 0.9800 . ?
C232 H23E 0.9800 . ?
C232 H23F 0.9800 . ?
C233 H23G 0.9800 . ?
C233 H23H 0.9800 . ?
C233 H23I 0.9800 . ?
C234 C235 1.529(6) . ?
C234 C236 1.537(6) . ?
C234 H234 1.0000 . ?
C235 H23J 0.9800 . ?
C235 H23K 0.9800 . ?
C235 H23L 0.9800 . ?
C236 H23M 0.9800 . ?
C236 H23N 0.9800 . ?
C236 H23O 0.9800 . ?
C238 C239 1.348(6) . ?
C238 C240 1.500(6) . ?
C239 C241 1.498(6) . ?
C240 H24D 0.9800 . ?
C240 H24E 0.9800 . ?
C240 H24F 0.9800 . ?
C241 H24G 0.9800 . ?
C241 H24H 0.9800 . ?
C241 H24I 0.9800 . ?
C242 C244 1.520(6) . ?
C242 C243 1.523(6) . ?
C242 H242 1.0000 . ?
C243 H24J 0.9800 . ?
C243 H24K 0.9800 . ?
C243 H24L 0.9800 . ?
C244 H24M 0.9800 . ?
C244 H24N 0.9800 . ?
C244 H24O 0.9800 . ?
C245 C246 1.504(7) . ?
C245 C247 1.542(7) . ?
C245 H245 1.0000 . ?
C246 H24P 0.9800 . ?
C246 H24Q 0.9800 . ?
C246 H24R 0.9800 . ?
C247 H24S 0.9800 . ?
C247 H24T 0.9800 . ?
C247 H24U 0.9800 . ?
C248 H24V 0.9800 . ?
C248 H24W 0.9800 . ?
C248 H243 0.9800 . ?
C249 H244 0.9800 . ?
C249 H246 0.9800 . ?
C249 H247 0.9800 . ?
C250 H25A 0.9800 . ?
C250 H25B 0.9800 . ?
C250 H25C 0.9800 . ?
C1S C2S 1.482(15) . ?
C1S H1S1 0.9800 . ?
C1S H1S2 0.9800 . ?
C1S H1S3 0.9800 . ?
C2S O1S 1.484(12) . ?
C2S H2S1 0.9900 . ?
C2S H2S2 0.9900 . ?
O1S C3S 1.471(14) . ?
C3S C4S 1.51(2) . ?
C3S H3S1 0.9900 . ?
C3S H3S2 0.9900 . ?
C4S H4S1 0.9800 . ?
C4S H4S2 0.9800 . ?
C4S H4S3 0.9800 . ?
C1T C2T 1.451(16) . ?
C1T H1T1 0.9800 . ?
C1T H1T2 0.9800 . ?
C1T H1T3 0.9800 . ?
C2T O1T 1.321(12) . ?
C2T H2T1 0.9900 . ?
C2T H2T2 0.9900 . ?
O1T C3T 1.379(11) . ?
C3T C4T 1.431(13) . ?
C3T H3T1 0.9900 . ?
C3T H3T2 0.9900 . ?
C4T H4T1 0.9800 . ?
C4T H4T2 0.9800 . ?
C4T H4T3 0.9800 . ?
